data_1551878
loop_
_publ_author_name
'Tamoghna Mitra'
'Kim E. Jelfs'
'Marc Schmidtmann'
'Adham Ahmed'
'Samantha Y. Chong'
'Dave J. Adams'
'Andrew I. Cooper'

_publ_section_title
;
 Molecular shape sorting using molecular organic cages
;
_journal_name_full 'Nature Chemistry'
_journal_page_first 276
_journal_page_last 281
_journal_paper_doi 10.1038/nchem.1550
_journal_volume 5
_journal_year 2013
_chemical_absolute_configuration syn
_chemical_formula_sum 'C108 H129 N12'
_chemical_formula_weight 1595.23
_space_group_IT_number 19
_space_group_name_Hall 'P 2ac 2ab'
_space_group_name_H-M_alt 'P 21 21 21'
_symmetry_cell_setting orthorhombic
_symmetry_space_group_name_H-M 'P 21 21 21'
_atom_sites_solution_hydrogens difmap
_atom_sites_solution_primary direct
_atom_sites_solution_secondary difmap
_cell_angle_alpha 90.00
_cell_angle_beta 90.00
_cell_angle_gamma 90.00
_cell_formula_units_Z 8
_cell_length_a 20.515(3)
_cell_length_b 28.040(4)
_cell_length_c 35.607(5)
_cell_measurement_reflns_used 8164
_cell_measurement_temperature 100(2)
_cell_measurement_theta_max 20.34
_cell_measurement_theta_min 2.25
_cell_volume 20483(5)
_computing_cell_refinement 'Bruker AXS SAINT V7.68A'
_computing_data_collection 'CrystalClear-SM Expert 2.1 (Rigaku, 2011)'
_computing_data_reduction 'Bruker AXS SAINT V7.68A'
_computing_structure_refinement 'SHELXL (Sheldrick, 2008)'
_computing_structure_solution 'SHELXD (Sheldrick, 2008)'
_diffrn_ambient_temperature 100(2)
_diffrn_detector_area_resol_mean 28.5714
_diffrn_measured_fraction_theta_full 0.999
_diffrn_measured_fraction_theta_max 0.999
_diffrn_measurement_device_type 'Rigaku Saturn724+ (2x2 bin mode)'
_diffrn_measurement_method 'profile data from \w-scans'
_diffrn_radiation_monochromator confocal
_diffrn_radiation_source 'Rotating Anode'
_diffrn_radiation_type 'Mo K\a'
_diffrn_radiation_wavelength 0.71073
_diffrn_reflns_av_R_equivalents 0.1530
_diffrn_reflns_av_sigmaI/netI 0.0568
_diffrn_reflns_limit_h_max 20
_diffrn_reflns_limit_h_min -20
_diffrn_reflns_limit_k_max 28
_diffrn_reflns_limit_k_min -28
_diffrn_reflns_limit_l_max 35
_diffrn_reflns_limit_l_min -35
_diffrn_reflns_number 163000
_diffrn_reflns_theta_full 20.82
_diffrn_reflns_theta_max 20.82
_diffrn_reflns_theta_min 1.56
_exptl_absorpt_coefficient_mu 0.061
_exptl_absorpt_correction_T_max 0.7446
_exptl_absorpt_correction_T_min 0.6008
_exptl_absorpt_correction_type multi-scan
_exptl_absorpt_process_details 'SADABS 2008/1 (Sheldrick, 2008)'
_exptl_crystal_colour colourless
_exptl_crystal_density_diffrn 1.035
_exptl_crystal_density_method 'not measured'
_exptl_crystal_description block
_exptl_crystal_F_000 6888
_exptl_crystal_size_max 0.08
_exptl_crystal_size_mid 0.06
_exptl_crystal_size_min 0.05
_refine_diff_density_max 0.657
_refine_diff_density_min -0.264
_refine_diff_density_rms 0.065
_refine_ls_abs_structure_details 'Flack H D (1983), Acta Cryst. A39, 876-881'
_refine_ls_abs_structure_Flack 0(4)
_refine_ls_extinction_method none
_refine_ls_goodness_of_fit_ref 1.286
_refine_ls_hydrogen_treatment constr
_refine_ls_matrix_type full
_refine_ls_number_parameters 2149
_refine_ls_number_reflns 11611
_refine_ls_number_restraints 270
_refine_ls_restrained_S_all 1.286
_refine_ls_R_factor_all 0.1101
_refine_ls_R_factor_gt 0.0785
_refine_ls_shift/su_max 0.000
_refine_ls_shift/su_mean 0.000
_refine_ls_structure_factor_coef Fsqd
_refine_ls_weighting_details 'calc w=1/[\s^2^(Fo^2^)+(0.1000P)^2^+15.0000P] where P=(Fo^2^+2Fc^2^)/3'
_refine_ls_weighting_scheme calc
_refine_ls_wR_factor_gt 0.1999
_refine_ls_wR_factor_ref 0.2184
_reflns_number_gt 8710
_reflns_number_total 11611
_reflns_threshold_expression >2sigma(I)
_cod_data_source_file nchem.1550-s7.cif
_cod_data_source_block mX@CC3
_cod_original_sg_symbol_H-M P2(1)2(1)2(1)
_cod_database_code 1551878

loop_
_symmetry_equiv_pos_as_xyz
'x, y, z'
'-x+1/2, -y, z+1/2'
'-x, y+1/2, -z+1/2'
'x+1/2, -y+1/2, -z'

loop_
_atom_site_label
_atom_site_type_symbol
_atom_site_fract_x
_atom_site_fract_y
_atom_site_fract_z
_atom_site_U_iso_or_equiv
_atom_site_adp_type
_atom_site_occupancy
_atom_site_symmetry_multiplicity
_atom_site_calc_flag
_atom_site_refinement_flags
_atom_site_disorder_assembly
_atom_site_disorder_group
N1 N 0.6354(3) 0.6554(3) 0.5348(2) 0.0328(19) Uani 1 1 d . . .
N2 N 0.7563(4) 0.6516(3) 0.5761(2) 0.0344(19) Uani 1 1 d . . .
N3 N 0.5740(4) 0.7924(3) 0.3929(2) 0.0342(19) Uani 1 1 d . . .
N4 N 0.6506(4) 0.8778(3) 0.3813(2) 0.039(2) Uani 1 1 d . . .
N5 N 0.6604(4) 0.5744(3) 0.3699(2) 0.038(2) Uani 1 1 d . . .
N6 N 0.7728(4) 0.5511(3) 0.3242(2) 0.039(2) Uani 1 1 d . . .
N7 N 1.0333(4) 0.6255(3) 0.4929(2) 0.038(2) Uani 1 1 d . . .
N8 N 1.0357(4) 0.5784(3) 0.4199(2) 0.040(2) Uani 1 1 d . . .
N9 N 0.9295(4) 0.8345(3) 0.5330(3) 0.046(2) Uani 1 1 d . . .
N10 N 0.9226(4) 0.8980(3) 0.4684(2) 0.043(2) Uani 1 1 d . . .
N11 N 0.9143(4) 0.8195(3) 0.2971(3) 0.053(2) Uani 1 1 d . . .
N12 N 0.9675(4) 0.7221(3) 0.2850(2) 0.046(2) Uani 1 1 d . . .
N13 N 0.6900(4) 0.6688(3) -0.0327(2) 0.035(2) Uani 1 1 d . . .
N14 N 0.5685(4) 0.6622(3) -0.0744(2) 0.041(2) Uani 1 1 d . . .
N15 N 0.7703(4) 0.8019(3) 0.1113(2) 0.036(2) Uani 1 1 d . . .
N16 N 0.6856(4) 0.8823(3) 0.1240(2) 0.038(2) Uani 1 1 d . . .
N17 N 0.6858(4) 0.5838(3) 0.1319(2) 0.0346(19) Uani 1 1 d . . .
N18 N 0.5759(3) 0.5527(3) 0.17665(19) 0.0301(18) Uani 1 1 d . . .
N19 N 0.4085(4) 0.9008(3) 0.0427(2) 0.038(2) Uani 1 1 d . . .
N20 N 0.3960(4) 0.8451(3) -0.0271(2) 0.038(2) Uani 1 1 d . . .
N21 N 0.4302(4) 0.8155(3) 0.2122(2) 0.037(2) Uani 1 1 d . . .
N22 N 0.3775(4) 0.7180(3) 0.2223(2) 0.037(2) Uani 1 1 d . . .
N23 N 0.3074(3) 0.5852(3) 0.0820(2) 0.038(2) Uani 1 1 d . . .
N24 N 0.2956(4) 0.6353(3) 0.0105(2) 0.040(2) Uani 1 1 d . . .
C1 C 0.6473(4) 0.6597(3) 0.4675(2) 0.028(2) Uani 1 1 d . . .
C2 C 0.6270(4) 0.7067(3) 0.4630(3) 0.029(2) Uani 1 1 d . . .
H2 H 0.6208 0.7262 0.4845 0.035 Uiso 1 1 calc R . .
C3 C 0.6158(4) 0.7255(3) 0.4276(3) 0.029(2) Uani 1 1 d . . .
C4 C 0.6243(4) 0.6958(3) 0.3966(3) 0.033(2) Uani 1 1 d . . .
H4 H 0.6153 0.7079 0.3723 0.039 Uiso 1 1 calc R . .
C5 C 0.6456(4) 0.6494(3) 0.4002(3) 0.032(2) Uani 1 1 d . . .
C6 C 0.6570(4) 0.6319(3) 0.4364(2) 0.032(2) Uani 1 1 d . . .
H6 H 0.6719 0.6000 0.4394 0.038 Uiso 1 1 calc R . .
C7 C 0.6559(4) 0.6376(3) 0.5042(3) 0.028(2) Uani 1 1 d . . .
H7 H 0.6782 0.6079 0.5054 0.033 Uiso 1 1 calc R . .
C8 C 0.5917(4) 0.7748(3) 0.4239(3) 0.036(2) Uani 1 1 d . . .
H8 H 0.5894 0.7941 0.4458 0.043 Uiso 1 1 calc R . .
C9 C 0.6491(4) 0.6186(4) 0.3670(3) 0.037(2) Uani 1 1 d . . .
H9 H 0.6428 0.6321 0.3428 0.044 Uiso 1 1 calc R . .
C10 C 0.8444(5) 0.6969(4) 0.5507(3) 0.050(3) Uani 1 1 d . . .
C11 C 0.8797(5) 0.6578(3) 0.5366(3) 0.044(3) Uani 1 1 d . . .
H11 H 0.8625 0.6267 0.5397 0.053 Uiso 1 1 calc R . .
C12 C 0.9386(5) 0.6633(3) 0.5186(3) 0.041(3) Uani 1 1 d . . .
C13 C 0.9627(4) 0.7089(3) 0.5132(3) 0.048(3) Uani 1 1 d . . .
H13 H 1.0029 0.7129 0.5004 0.057 Uiso 1 1 calc R . .
C14 C 0.9293(4) 0.7492(4) 0.5260(3) 0.046(3) Uani 1 1 d . . .
C15 C 0.8708(5) 0.7419(4) 0.5452(3) 0.050(3) Uani 1 1 d . . .
H15 H 0.8481 0.7688 0.5548 0.060 Uiso 1 1 calc R . .
C16 C 0.7814(4) 0.6911(4) 0.5693(3) 0.039(3) Uani 1 1 d . . .
H16 H 0.7583 0.7190 0.5766 0.047 Uiso 1 1 calc R . .
C17 C 0.9760(5) 0.6219(3) 0.5066(3) 0.041(3) Uani 1 1 d . . .
H17 H 0.9571 0.5911 0.5091 0.049 Uiso 1 1 calc R . .
C18 C 0.9565(5) 0.7973(4) 0.5216(3) 0.046(3) Uani 1 1 d . . .
H18 H 0.9972 0.8004 0.5092 0.055 Uiso 1 1 calc R . .
C19 C 0.8480(5) 0.8830(4) 0.4176(3) 0.049(3) Uani 1 1 d . . .
C20 C 0.8950(5) 0.8654(4) 0.3922(3) 0.055(3) Uani 1 1 d . . .
H20 H 0.9391 0.8624 0.4001 0.066 Uiso 1 1 calc R . .
C21 C 0.8780(5) 0.8525(4) 0.3563(3) 0.055(3) Uani 1 1 d . . .
C22 C 0.8140(5) 0.8543(4) 0.3453(3) 0.058(3) Uani 1 1 d . . .
H22 H 0.8023 0.8441 0.3208 0.070 Uiso 1 1 calc R . .
C23 C 0.7662(5) 0.8708(4) 0.3695(3) 0.054(3) Uani 1 1 d . . .
C24 C 0.7837(5) 0.8856(4) 0.4060(3) 0.050(3) Uani 1 1 d . . .
H24 H 0.7513 0.8974 0.4227 0.060 Uiso 1 1 calc R . .
C25 C 0.8659(5) 0.8978(4) 0.4561(3) 0.048(3) Uani 1 1 d . . .
H25 H 0.8319 0.9078 0.4724 0.058 Uiso 1 1 calc R . .
C26 C 0.9272(5) 0.8344(4) 0.3292(4) 0.058(3) Uani 1 1 d . . .
H26 H 0.9715 0.8343 0.3369 0.069 Uiso 1 1 calc R . .
C27 C 0.6960(5) 0.8700(4) 0.3590(3) 0.054(3) Uani 1 1 d . . .
H27 H 0.6851 0.8632 0.3336 0.065 Uiso 1 1 calc R . .
C28 C 0.9304(5) 0.6505(4) 0.3131(3) 0.043(3) Uani 1 1 d . . .
C29 C 0.9815(5) 0.6464(4) 0.3389(3) 0.045(3) Uani 1 1 d . . .
H29 H 1.0166 0.6684 0.3382 0.053 Uiso 1 1 calc R . .
C30 C 0.9813(5) 0.6102(4) 0.3657(3) 0.042(3) Uani 1 1 d . . .
C31 C 0.9299(5) 0.5783(4) 0.3673(3) 0.043(3) Uani 1 1 d . . .
H31 H 0.9300 0.5539 0.3858 0.052 Uiso 1 1 calc R . .
C32 C 0.8784(5) 0.5814(4) 0.3423(3) 0.045(3) Uani 1 1 d . . .
C33 C 0.8800(5) 0.6179(4) 0.3151(3) 0.053(3) Uani 1 1 d . . .
H33 H 0.8452 0.6202 0.2976 0.063 Uiso 1 1 calc R . .
C34 C 1.0355(5) 0.6081(4) 0.3937(3) 0.041(3) Uani 1 1 d . . .
H34 H 1.0707 0.6299 0.3916 0.049 Uiso 1 1 calc R . .
C35 C 0.8222(6) 0.5496(4) 0.3451(3) 0.049(3) Uani 1 1 d . . .
H35 H 0.8231 0.5259 0.3642 0.059 Uiso 1 1 calc R . .
C36 C 0.9268(5) 0.6895(4) 0.2861(3) 0.045(3) Uani 1 1 d . . .
H36 H 0.8918 0.6899 0.2686 0.054 Uiso 1 1 calc R . .
C37 C 0.6441(4) 0.6271(3) 0.5691(2) 0.029(2) Uani 1 1 d . . .
H37 H 0.6613 0.5949 0.5622 0.035 Uiso 1 1 calc R . .
C38 C 0.6920(4) 0.6517(3) 0.5941(2) 0.034(2) Uani 1 1 d . . .
H38 H 0.6776 0.6854 0.5983 0.040 Uiso 1 1 calc R . .
C39 C 0.6974(5) 0.6260(4) 0.6321(3) 0.048(3) Uani 1 1 d . . .
H39A H 0.7167 0.5940 0.6282 0.057 Uiso 1 1 calc R . .
H39B H 0.7267 0.6443 0.6488 0.057 Uiso 1 1 calc R . .
C40 C 0.6310(5) 0.6209(4) 0.6506(3) 0.052(3) Uani 1 1 d . . .
H40A H 0.6356 0.6027 0.6743 0.062 Uiso 1 1 calc R . .
H40B H 0.6136 0.6528 0.6568 0.062 Uiso 1 1 calc R . .
C41 C 0.5840(5) 0.5956(4) 0.6250(3) 0.053(3) Uani 1 1 d . . .
H41A H 0.5405 0.5941 0.6370 0.063 Uiso 1 1 calc R . .
H41B H 0.5991 0.5625 0.6206 0.063 Uiso 1 1 calc R . .
C42 C 0.5788(5) 0.6217(4) 0.5877(3) 0.042(3) Uani 1 1 d . . .
H42A H 0.5492 0.6038 0.5708 0.050 Uiso 1 1 calc R . .
H42B H 0.5597 0.6536 0.5920 0.050 Uiso 1 1 calc R . .
C43 C 0.5466(4) 0.8401(3) 0.3936(3) 0.032(2) Uani 1 1 d . . .
H43 H 0.5486 0.8528 0.4198 0.039 Uiso 1 1 calc R . .
C44 C 0.5842(4) 0.8734(4) 0.3676(3) 0.040(3) Uani 1 1 d . . .
H44 H 0.5852 0.8593 0.3418 0.048 Uiso 1 1 calc R . .
C45 C 0.5525(5) 0.9223(3) 0.3656(3) 0.046(3) Uani 1 1 d . . .
H45A H 0.5556 0.9379 0.3905 0.055 Uiso 1 1 calc R . .
H45B H 0.5763 0.9423 0.3473 0.055 Uiso 1 1 calc R . .
C46 C 0.4818(5) 0.9189(4) 0.3542(3) 0.054(3) Uani 1 1 d . . .
H46A H 0.4788 0.9064 0.3282 0.065 Uiso 1 1 calc R . .
H46B H 0.4621 0.9512 0.3545 0.065 Uiso 1 1 calc R . .
C47 C 0.4437(5) 0.8863(4) 0.3806(3) 0.051(3) Uani 1 1 d . . .
H47A H 0.3981 0.8833 0.3719 0.061 Uiso 1 1 calc R . .
H47B H 0.4433 0.9001 0.4062 0.061 Uiso 1 1 calc R . .
C48 C 0.4762(5) 0.8372(4) 0.3813(3) 0.045(3) Uani 1 1 d . . .
H48A H 0.4521 0.8161 0.3987 0.054 Uiso 1 1 calc R . .
H48B H 0.4740 0.8229 0.3559 0.054 Uiso 1 1 calc R . .
C49 C 0.6566(5) 0.5457(3) 0.3358(2) 0.037(2) Uani 1 1 d . . .
H49 H 0.6502 0.5669 0.3135 0.045 Uiso 1 1 calc R . .
C50 C 0.7197(5) 0.5176(3) 0.3316(3) 0.039(3) Uani 1 1 d . . .
H50 H 0.7287 0.4994 0.3551 0.047 Uiso 1 1 calc R . .
C51 C 0.7154(5) 0.4828(4) 0.2977(3) 0.049(3) Uani 1 1 d . . .
H51A H 0.7122 0.5015 0.2741 0.059 Uiso 1 1 calc R . .
H51B H 0.7556 0.4634 0.2965 0.059 Uiso 1 1 calc R . .
C52 C 0.6570(6) 0.4502(4) 0.3008(3) 0.056(3) Uani 1 1 d . . .
H52A H 0.6634 0.4283 0.3223 0.067 Uiso 1 1 calc R . .
H52B H 0.6537 0.4307 0.2777 0.067 Uiso 1 1 calc R . .
C53 C 0.5933(6) 0.4780(4) 0.3063(3) 0.051(3) Uani 1 1 d . . .
H53A H 0.5836 0.4967 0.2833 0.061 Uiso 1 1 calc R . .
H53B H 0.5570 0.4554 0.3104 0.061 Uiso 1 1 calc R . .
C54 C 0.5986(5) 0.5118(4) 0.3399(3) 0.052(3) Uani 1 1 d . . .
H54A H 0.6037 0.4928 0.3632 0.062 Uiso 1 1 calc R . .
H54B H 0.5579 0.5306 0.3421 0.062 Uiso 1 1 calc R . .
C55 C 1.0693(4) 0.5810(3) 0.4857(3) 0.031(2) Uani 1 1 d . . .
H55 H 1.0404 0.5530 0.4910 0.038 Uiso 1 1 calc R . .
C56 C 1.0916(4) 0.5791(3) 0.4450(3) 0.034(2) Uani 1 1 d . . .
H56 H 1.1188 0.6079 0.4394 0.040 Uiso 1 1 calc R . .
C57 C 1.1327(5) 0.5340(4) 0.4387(3) 0.043(3) Uani 1 1 d . . .
H57A H 1.1053 0.5055 0.4431 0.051 Uiso 1 1 calc R . .
H57B H 1.1479 0.5332 0.4124 0.051 Uiso 1 1 calc R . .
C58 C 1.1909(5) 0.5328(4) 0.4647(3) 0.047(3) Uani 1 1 d . . .
H58A H 1.2201 0.5599 0.4591 0.056 Uiso 1 1 calc R . .
H58B H 1.2157 0.5029 0.4606 0.056 Uiso 1 1 calc R . .
C59 C 1.1689(5) 0.5354(4) 0.5056(3) 0.044(3) Uani 1 1 d . . .
H59A H 1.1431 0.5068 0.5119 0.052 Uiso 1 1 calc R . .
H59B H 1.2076 0.5362 0.5222 0.052 Uiso 1 1 calc R . .
C60 C 1.1281(5) 0.5798(3) 0.5120(3) 0.041(3) Uani 1 1 d . . .
H60A H 1.1552 0.6085 0.5077 0.049 Uiso 1 1 calc R . .
H60B H 1.1128 0.5804 0.5384 0.049 Uiso 1 1 calc R . .
C61 C 0.9675(4) 0.8783(3) 0.5302(3) 0.039(3) Uani 1 1 d . . .
H61 H 1.0105 0.8710 0.5183 0.047 Uiso 1 1 calc R . .
C62 C 0.9318(4) 0.9157(3) 0.5065(3) 0.037(3) Uani 1 1 d . . .
H62 H 0.8882 0.9222 0.5180 0.045 Uiso 1 1 calc R . .
C63 C 0.9713(5) 0.9617(3) 0.5064(3) 0.041(3) Uani 1 1 d . . .
H63A H 1.0145 0.9556 0.4949 0.049 Uiso 1 1 calc R . .
H63B H 0.9486 0.9859 0.4909 0.049 Uiso 1 1 calc R . .
C64 C 0.9802(5) 0.9805(3) 0.5460(3) 0.046(3) Uani 1 1 d . . .
H64A H 1.0059 1.0104 0.5452 0.055 Uiso 1 1 calc R . .
H64B H 0.9370 0.9879 0.5570 0.055 Uiso 1 1 calc R . .
C65 C 1.0149(5) 0.9441(3) 0.5703(3) 0.050(3) Uani 1 1 d . . .
H65A H 1.0169 0.9557 0.5966 0.060 Uiso 1 1 calc R . .
H65B H 1.0601 0.9397 0.5612 0.060 Uiso 1 1 calc R . .
C66 C 0.9786(5) 0.8966(4) 0.5689(3) 0.051(3) Uani 1 1 d . . .
H66A H 1.0038 0.8725 0.5832 0.061 Uiso 1 1 calc R . .
H66B H 0.9359 0.9004 0.5816 0.061 Uiso 1 1 calc R . .
C67 C 0.9673(6) 0.8083(4) 0.2716(3) 0.061(3) Uani 1 1 d . . .
H67 H 1.0098 0.8100 0.2854 0.073 Uiso 1 1 calc R . .
C68 C 0.9586(5) 0.7593(4) 0.2555(3) 0.047(3) Uani 1 1 d . . .
H68 H 0.9139 0.7564 0.2446 0.056 Uiso 1 1 calc R . .
C69 C 1.0100(6) 0.7496(5) 0.2243(3) 0.061(3) Uani 1 1 d . . .
H69A H 1.0539 0.7485 0.2358 0.074 Uiso 1 1 calc R . .
H69B H 1.0012 0.7181 0.2129 0.074 Uiso 1 1 calc R . .
C70 C 1.0093(6) 0.7874(5) 0.1937(3) 0.071(4) Uani 1 1 d . . .
H70A H 0.9672 0.7863 0.1802 0.085 Uiso 1 1 calc R . .
H70B H 1.0445 0.7807 0.1754 0.085 Uiso 1 1 calc R . .
C71 C 1.0193(7) 0.8378(5) 0.2108(3) 0.078(4) Uani 1 1 d . . .
H71A H 1.0628 0.8399 0.2227 0.094 Uiso 1 1 calc R . .
H71B H 1.0169 0.8621 0.1907 0.094 Uiso 1 1 calc R . .
C72 C 0.9656(6) 0.8474(4) 0.2404(3) 0.074(4) Uani 1 1 d . . .
H72A H 0.9223 0.8473 0.2281 0.088 Uiso 1 1 calc R . .
H72B H 0.9725 0.8791 0.2519 0.088 Uiso 1 1 calc R . .
C73 C 0.6886(4) 0.6713(3) 0.0356(3) 0.034(2) Uani 1 1 d . . .
C74 C 0.7107(4) 0.7189(3) 0.0406(3) 0.033(2) Uani 1 1 d . . .
H74 H 0.7144 0.7394 0.0194 0.039 Uiso 1 1 calc R . .
C75 C 0.7270(4) 0.7359(3) 0.0757(3) 0.032(2) Uani 1 1 d . . .
C76 C 0.7217(4) 0.7053(4) 0.1060(3) 0.035(2) Uani 1 1 d . . .
H76 H 0.7334 0.7167 0.1302 0.042 Uiso 1 1 calc R . .
C77 C 0.7006(4) 0.6597(3) 0.1026(3) 0.034(2) Uani 1 1 d . . .
C78 C 0.6836(4) 0.6429(3) 0.0669(3) 0.031(2) Uani 1 1 d . . .
H78 H 0.6683 0.6111 0.0642 0.037 Uiso 1 1 calc R . .
C79 C 0.6773(4) 0.6501(3) -0.0013(3) 0.034(2) Uani 1 1 d . . .
H79 H 0.6585 0.6191 -0.0017 0.041 Uiso 1 1 calc R . .
C80 C 0.7505(4) 0.7855(3) 0.0803(3) 0.036(2) Uani 1 1 d . . .
H80 H 0.7508 0.8058 0.0590 0.043 Uiso 1 1 calc R . .
C81 C 0.6997(4) 0.6271(4) 0.1351(3) 0.034(2) Uani 1 1 d . . .
H81 H 0.7099 0.6394 0.1592 0.041 Uiso 1 1 calc R . .
C82 C 0.5727(4) 0.8678(3) 0.1362(3) 0.035(2) Uani 1 1 d . . .
C83 C 0.5519(4) 0.8812(3) 0.1006(3) 0.035(2) Uani 1 1 d . . .
H83 H 0.5831 0.8925 0.0830 0.041 Uiso 1 1 calc R . .
C84 C 0.4867(5) 0.8785(3) 0.0898(3) 0.035(2) Uani 1 1 d . . .
C85 C 0.4416(5) 0.8613(3) 0.1167(3) 0.036(2) Uani 1 1 d . . .
H85 H 0.3968 0.8594 0.1102 0.043 Uiso 1 1 calc R . .
C86 C 0.4611(4) 0.8473(3) 0.1520(3) 0.032(2) Uani 1 1 d . . .
C87 C 0.5276(5) 0.8507(3) 0.1614(3) 0.040(3) Uani 1 1 d . . .
H87 H 0.5416 0.8409 0.1857 0.048 Uiso 1 1 calc R . .
C88 C 0.6414(5) 0.8691(4) 0.1465(3) 0.040(3) Uani 1 1 d . . .
H88 H 0.6536 0.8595 0.1711 0.048 Uiso 1 1 calc R . .
C89 C 0.4671(5) 0.8955(3) 0.0533(3) 0.034(2) Uani 1 1 d . . .
H89 H 0.5005 0.9033 0.0358 0.041 Uiso 1 1 calc R . .
C90 C 0.4139(5) 0.8300(3) 0.1801(3) 0.039(3) Uani 1 1 d . . .
H90 H 0.3690 0.8299 0.1736 0.046 Uiso 1 1 calc R . .
C91 C 0.4178(4) 0.6486(3) 0.1912(3) 0.037(2) Uani 1 1 d . . .
C92 C 0.3669(5) 0.6450(3) 0.1661(3) 0.041(3) Uani 1 1 d . . .
H92 H 0.3307 0.6658 0.1687 0.049 Uiso 1 1 calc R . .
C93 C 0.3668(5) 0.6116(4) 0.1369(3) 0.039(3) Uani 1 1 d . . .
C94 C 0.4201(4) 0.5811(3) 0.1334(3) 0.036(2) Uani 1 1 d . . .
H94 H 0.4213 0.5586 0.1134 0.044 Uiso 1 1 calc R . .
C95 C 0.4716(4) 0.5833(3) 0.1587(3) 0.038(2) Uani 1 1 d . . .
C96 C 0.4691(5) 0.6173(3) 0.1875(3) 0.041(3) Uani 1 1 d . . .
H96 H 0.5039 0.6187 0.2051 0.049 Uiso 1 1 calc R . .
C97 C 0.4212(5) 0.6859(4) 0.2202(3) 0.042(3) Uani 1 1 d . . .
H97 H 0.4563 0.6860 0.2376 0.050 Uiso 1 1 calc R . .
C98 C 0.3109(4) 0.6108(4) 0.1111(3) 0.041(3) Uani 1 1 d . . .
H98 H 0.2750 0.6309 0.1167 0.049 Uiso 1 1 calc R . .
C99 C 0.5293(5) 0.5525(3) 0.1537(3) 0.034(2) Uani 1 1 d . . .
H99 H 0.5313 0.5319 0.1325 0.040 Uiso 1 1 calc R . .
C100 C 0.3970(5) 0.7591(4) -0.0241(3) 0.046(3) Uani 1 1 d . . .
C101 C 0.4537(5) 0.7534(4) -0.0437(3) 0.049(3) Uani 1 1 d . . .
H101 H 0.4766 0.7807 -0.0525 0.059 Uiso 1 1 calc R . .
C102 C 0.4786(5) 0.7080(4) -0.0511(3) 0.046(3) Uani 1 1 d . . .
C103 C 0.4444(5) 0.6682(4) -0.0375(3) 0.048(3) Uani 1 1 d . . .
H103 H 0.4610 0.6370 -0.0418 0.058 Uiso 1 1 calc R . .
C104 C 0.3869(4) 0.6740(3) -0.0180(3) 0.039(3) Uani 1 1 d . . .
C105 C 0.3638(4) 0.7193(4) -0.0111(3) 0.046(3) Uani 1 1 d . . .
H105 H 0.3246 0.7233 0.0028 0.055 Uiso 1 1 calc R . .
C106 C 0.3697(5) 0.8068(4) -0.0165(3) 0.044(3) Uani 1 1 d . . .
H106 H 0.3301 0.8087 -0.0028 0.053 Uiso 1 1 calc R . .
C107 C 0.5426(5) 0.7021(4) -0.0698(3) 0.046(3) Uani 1 1 d . . .
H107 H 0.5647 0.7297 -0.0787 0.055 Uiso 1 1 calc R . .
C108 C 0.3508(5) 0.6320(4) -0.0060(3) 0.043(3) Uani 1 1 d . . .
H108 H 0.3687 0.6013 -0.0106 0.051 Uiso 1 1 calc R . .
C109 C 0.6812(5) 0.6388(4) -0.0652(3) 0.039(3) Uani 1 1 d . . .
H109 H 0.6649 0.6068 -0.0570 0.047 Uiso 1 1 calc R . .
C110 C 0.6324(5) 0.6610(4) -0.0924(2) 0.041(3) Uani 1 1 d . . .
H110 H 0.6463 0.6942 -0.0988 0.050 Uiso 1 1 calc R . .
C111 C 0.6269(6) 0.6310(4) -0.1284(3) 0.064(3) Uani 1 1 d . . .
H11A H 0.6075 0.5996 -0.1223 0.077 Uiso 1 1 calc R . .
H11B H 0.5978 0.6473 -0.1465 0.077 Uiso 1 1 calc R . .
C112 C 0.6936(7) 0.6237(5) -0.1462(3) 0.085(4) Uani 1 1 d . . .
H11C H 0.7106 0.6548 -0.1551 0.102 Uiso 1 1 calc R . .
H11D H 0.6892 0.6025 -0.1683 0.102 Uiso 1 1 calc R . .
C113 C 0.7423(7) 0.6018(5) -0.1186(4) 0.076(4) Uani 1 1 d . . .
H11E H 0.7280 0.5693 -0.1115 0.091 Uiso 1 1 calc R . .
H11F H 0.7857 0.5993 -0.1306 0.091 Uiso 1 1 calc R . .
C114 C 0.7467(5) 0.6331(4) -0.0837(3) 0.051(3) Uani 1 1 d . . .
H11G H 0.7776 0.6186 -0.0656 0.062 Uiso 1 1 calc R . .
H11H H 0.7638 0.6649 -0.0907 0.062 Uiso 1 1 calc R . .
C115 C 0.7945(5) 0.8509(3) 0.1115(3) 0.037(2) Uani 1 1 d . . .
H115 H 0.7922 0.8646 0.0856 0.044 Uiso 1 1 calc R . .
C116 C 0.7540(4) 0.8808(3) 0.1382(3) 0.038(2) Uani 1 1 d . . .
H116 H 0.7549 0.8664 0.1638 0.045 Uiso 1 1 calc R . .
C117 C 0.7797(5) 0.9310(4) 0.1397(3) 0.049(3) Uani 1 1 d . . .
H11I H 0.7533 0.9499 0.1577 0.058 Uiso 1 1 calc R . .
H11J H 0.7757 0.9460 0.1147 0.058 Uiso 1 1 calc R . .
C118 C 0.8523(5) 0.9315(4) 0.1522(3) 0.055(3) Uani 1 1 d . . .
H11K H 0.8691 0.9646 0.1518 0.066 Uiso 1 1 calc R . .
H11L H 0.8559 0.9194 0.1783 0.066 Uiso 1 1 calc R . .
C119 C 0.8930(5) 0.9005(4) 0.1261(3) 0.060(3) Uani 1 1 d . . .
H11M H 0.9386 0.8995 0.1352 0.072 Uiso 1 1 calc R . .
H11N H 0.8929 0.9144 0.1006 0.072 Uiso 1 1 calc R . .
C120 C 0.8652(4) 0.8496(4) 0.1248(3) 0.046(3) Uani 1 1 d . . .
H12A H 0.8914 0.8299 0.1074 0.055 Uiso 1 1 calc R . .
H12B H 0.8675 0.8351 0.1501 0.055 Uiso 1 1 calc R . .
C121 C 0.6926(4) 0.5534(3) 0.1649(2) 0.032(2) Uani 1 1 d . . .
H121 H 0.6980 0.5736 0.1879 0.038 Uiso 1 1 calc R . .
C122 C 0.6315(4) 0.5225(3) 0.1690(2) 0.028(2) Uani 1 1 d . . .
H122 H 0.6240 0.5043 0.1452 0.033 Uiso 1 1 calc R . .
C123 C 0.6414(5) 0.4875(3) 0.2017(2) 0.033(2) Uani 1 1 d . . .
H12C H 0.6446 0.5057 0.2254 0.039 Uiso 1 1 calc R . .
H12D H 0.6029 0.4663 0.2035 0.039 Uiso 1 1 calc R . .
C124 C 0.7024(5) 0.4573(3) 0.1969(3) 0.040(3) Uani 1 1 d . . .
H12E H 0.7083 0.4369 0.2193 0.048 Uiso 1 1 calc R . .
H12F H 0.6971 0.4362 0.1748 0.048 Uiso 1 1 calc R . .
C125 C 0.7625(4) 0.4881(3) 0.1916(3) 0.038(3) Uani 1 1 d . . .
H12G H 0.7712 0.5062 0.2149 0.045 Uiso 1 1 calc R . .
H12H H 0.8006 0.4675 0.1865 0.045 Uiso 1 1 calc R . .
C126 C 0.7530(4) 0.5221(3) 0.1596(3) 0.036(2) Uani 1 1 d . . .
H12I H 0.7486 0.5039 0.1359 0.043 Uiso 1 1 calc R . .
H12J H 0.7920 0.5428 0.1573 0.043 Uiso 1 1 calc R . .
C127 C 0.3980(4) 0.9223(3) 0.0055(3) 0.035(2) Uani 1 1 d . . .
H127 H 0.4412 0.9300 -0.0060 0.042 Uiso 1 1 calc R . .
C128 C 0.3605(4) 0.8891(3) -0.0204(3) 0.036(2) Uani 1 1 d . . .
H128 H 0.3178 0.8811 -0.0084 0.043 Uiso 1 1 calc R . .
C129 C 0.3473(5) 0.9136(3) -0.0573(3) 0.042(3) Uani 1 1 d . . .
H12K H 0.3227 0.8916 -0.0738 0.051 Uiso 1 1 calc R . .
H12L H 0.3894 0.9208 -0.0697 0.051 Uiso 1 1 calc R . .
C130 C 0.3091(5) 0.9594(3) -0.0526(3) 0.049(3) Uani 1 1 d . . .
H13A H 0.2653 0.9522 -0.0424 0.059 Uiso 1 1 calc R . .
H13B H 0.3036 0.9750 -0.0774 0.059 Uiso 1 1 calc R . .
C131 C 0.3452(5) 0.9926(3) -0.0260(3) 0.051(3) Uani 1 1 d . . .
H13C H 0.3870 1.0025 -0.0376 0.061 Uiso 1 1 calc R . .
H13D H 0.3188 1.0216 -0.0217 0.061 Uiso 1 1 calc R . .
C132 C 0.3587(5) 0.9688(3) 0.0109(3) 0.043(3) Uani 1 1 d . . .
H13E H 0.3169 0.9613 0.0235 0.052 Uiso 1 1 calc R . .
H13F H 0.3834 0.9908 0.0273 0.052 Uiso 1 1 calc R . .
C133 C 0.3784(5) 0.8037(4) 0.2391(3) 0.042(3) Uani 1 1 d . . .
H133 H 0.3352 0.8071 0.2264 0.051 Uiso 1 1 calc R . .
C134 C 0.3817(5) 0.8378(4) 0.2713(3) 0.047(3) Uani 1 1 d . . .
H13G H 0.3756 0.8706 0.2617 0.057 Uiso 1 1 calc R . .
H13H H 0.4254 0.8359 0.2829 0.057 Uiso 1 1 calc R . .
C135 C 0.3307(6) 0.8277(4) 0.3008(3) 0.058(3) Uani 1 1 d . . .
H13I H 0.3360 0.8503 0.3219 0.070 Uiso 1 1 calc R . .
H13J H 0.2868 0.8325 0.2899 0.070 Uiso 1 1 calc R . .
C136 C 0.3367(5) 0.7773(4) 0.3151(3) 0.046(3) Uani 1 1 d . . .
H13K H 0.3004 0.7706 0.3327 0.056 Uiso 1 1 calc R . .
H13L H 0.3781 0.7739 0.3291 0.056 Uiso 1 1 calc R . .
C137 C 0.3351(5) 0.7417(4) 0.2833(3) 0.046(3) Uani 1 1 d . . .
H13M H 0.2911 0.7418 0.2719 0.055 Uiso 1 1 calc R . .
H13N H 0.3431 0.7094 0.2936 0.055 Uiso 1 1 calc R . .
C138 C 0.3857(5) 0.7525(3) 0.2530(3) 0.039(3) Uani 1 1 d . . .
H138 H 0.4302 0.7485 0.2640 0.047 Uiso 1 1 calc R . .
C139 C 0.2459(4) 0.5881(4) 0.0606(3) 0.042(3) Uani 1 1 d . . .
H139 H 0.2221 0.6176 0.0683 0.050 Uiso 1 1 calc R . .
C140 C 0.2603(4) 0.5911(3) 0.0190(3) 0.039(3) Uani 1 1 d . . .
H140 H 0.2877 0.5632 0.0115 0.047 Uiso 1 1 calc R . .
C141 C 0.1980(4) 0.5909(3) -0.0039(3) 0.045(3) Uani 1 1 d . . .
H14A H 0.2090 0.5899 -0.0309 0.054 Uiso 1 1 calc R . .
H14B H 0.1736 0.6207 0.0010 0.054 Uiso 1 1 calc R . .
C142 C 0.1545(5) 0.5478(4) 0.0059(3) 0.049(3) Uani 1 1 d . . .
H14C H 0.1129 0.5502 -0.0080 0.059 Uiso 1 1 calc R . .
H14D H 0.1766 0.5181 -0.0020 0.059 Uiso 1 1 calc R . .
C143 C 0.1406(5) 0.5457(4) 0.0481(3) 0.053(3) Uani 1 1 d . . .
H14E H 0.1142 0.5738 0.0556 0.064 Uiso 1 1 calc R . .
H14F H 0.1152 0.5166 0.0540 0.064 Uiso 1 1 calc R . .
C144 C 0.2041(5) 0.5453(4) 0.0703(3) 0.043(3) Uani 1 1 d . . .
H14G H 0.1943 0.5455 0.0975 0.051 Uiso 1 1 calc R . .
H14H H 0.2285 0.5157 0.0646 0.051 Uiso 1 1 calc R . .
C145 C 0.7870(8) 0.7262(7) 0.3767(4) 0.097(5) Uani 1 1 d . . .
C146 C 0.7637(7) 0.7589(5) 0.4046(5) 0.086(4) Uani 1 1 d . . .
H146 H 0.7350 0.7840 0.3977 0.104 Uiso 1 1 calc R . .
C147 C 0.7842(6) 0.7536(6) 0.4433(4) 0.080(4) Uani 1 1 d . . .
C148 C 0.8239(7) 0.7155(6) 0.4520(4) 0.088(4) Uani 1 1 d . . .
H148 H 0.8351 0.7106 0.4776 0.105 Uiso 1 1 calc R . .
C149 C 0.8476(8) 0.6851(7) 0.4264(5) 0.103(5) Uani 1 1 d . . .
H149 H 0.8768 0.6605 0.4338 0.124 Uiso 1 1 calc R . .
C150 C 0.8296(8) 0.6896(6) 0.3899(6) 0.108(6) Uani 1 1 d . . .
H150 H 0.8462 0.6673 0.3723 0.129 Uiso 1 1 calc R . .
C151 C 0.7644(9) 0.7343(7) 0.3367(4) 0.121(6) Uani 1 1 d . . .
H15A H 0.7969 0.7533 0.3232 0.181 Uiso 1 1 calc R . .
H15B H 0.7226 0.7513 0.3369 0.181 Uiso 1 1 calc R . .
H15C H 0.7589 0.7034 0.3241 0.181 Uiso 1 1 calc R . .
C152 C 0.7580(7) 0.7888(5) 0.4729(4) 0.089(4) Uani 1 1 d . . .
H15D H 0.7286 0.8117 0.4608 0.134 Uiso 1 1 calc R . .
H15E H 0.7945 0.8060 0.4844 0.134 Uiso 1 1 calc R . .
H15F H 0.7342 0.7712 0.4923 0.134 Uiso 1 1 calc R . .
C153 C 0.5515(5) 0.7550(4) 0.0569(3) 0.054(3) Uani 1 1 d . . .
C154 C 0.5726(6) 0.7586(4) 0.0933(3) 0.058(3) Uani 1 1 d . . .
H154 H 0.6017 0.7836 0.0998 0.070 Uiso 1 1 calc R . .
C155 C 0.5526(6) 0.7266(4) 0.1210(3) 0.059(3) Uani 1 1 d . . .
C156 C 0.5105(6) 0.6889(5) 0.1100(4) 0.077(4) Uani 1 1 d . . .
H156 H 0.4967 0.6659 0.1279 0.092 Uiso 1 1 calc R . .
C157 C 0.4896(6) 0.6857(5) 0.0737(4) 0.081(4) Uani 1 1 d . . .
H157 H 0.4602 0.6611 0.0667 0.098 Uiso 1 1 calc R . .
C158 C 0.5104(6) 0.7172(5) 0.0473(4) 0.071(4) Uani 1 1 d . . .
H158 H 0.4968 0.7135 0.0220 0.085 Uiso 1 1 calc R . .
C159 C 0.5741(6) 0.7899(4) 0.0271(3) 0.070(4) Uani 1 1 d . . .
H15G H 0.6097 0.8094 0.0372 0.105 Uiso 1 1 calc R . .
H15H H 0.5377 0.8105 0.0198 0.105 Uiso 1 1 calc R . .
H15I H 0.5897 0.7722 0.0051 0.105 Uiso 1 1 calc R . .
C160 C 0.5768(6) 0.7297(5) 0.1608(3) 0.074(4) Uani 1 1 d . . .
H16A H 0.5417 0.7413 0.1771 0.111 Uiso 1 1 calc R . .
H16B H 0.6138 0.7518 0.1620 0.111 Uiso 1 1 calc R . .
H16C H 0.5908 0.6981 0.1693 0.111 Uiso 1 1 calc R . .
C161 C 0.6573(6) 0.4697(4) -0.0090(4) 0.060(3) Uani 1 1 d . . .
C162 C 0.6062(7) 0.5005(5) -0.0194(4) 0.074(4) Uani 1 1 d . . .
H162 H 0.5942 0.5033 -0.0451 0.088 Uiso 1 1 calc R . .
C163 C 0.5736(6) 0.5264(4) 0.0072(6) 0.074(4) Uani 1 1 d . . .
C164 C 0.5925(8) 0.5223(5) 0.0440(5) 0.081(4) Uani 1 1 d . . .
H164 H 0.5716 0.5406 0.0629 0.098 Uiso 1 1 calc R . .
C165 C 0.6413(8) 0.4917(6) 0.0531(4) 0.079(4) Uani 1 1 d . . .
H165 H 0.6538 0.4885 0.0787 0.095 Uiso 1 1 calc R . .
C166 C 0.6722(6) 0.4661(4) 0.0269(4) 0.059(3) Uani 1 1 d . . .
H166 H 0.7057 0.4447 0.0343 0.071 Uiso 1 1 calc R . .
C167 C 0.6914(7) 0.4392(6) -0.0384(4) 0.107(5) Uani 1 1 d . . .
H16D H 0.7184 0.4151 -0.0259 0.161 Uiso 1 1 calc R . .
H16E H 0.7191 0.4595 -0.0542 0.161 Uiso 1 1 calc R . .
H16F H 0.6587 0.4234 -0.0541 0.161 Uiso 1 1 calc R . .
C168 C 0.5204(8) 0.5581(6) -0.0046(7) 0.180(11) Uani 1 1 d . . .
H16G H 0.4800 0.5397 -0.0069 0.270 Uiso 1 1 calc R . .
H16H H 0.5313 0.5725 -0.0288 0.270 Uiso 1 1 calc R . .
H16I H 0.5145 0.5833 0.0142 0.270 Uiso 1 1 calc R . .
C169 C 0.1956(8) 0.7245(5) 0.1606(4) 0.080(4) Uani 1 1 d . . .
C170 C 0.2539(8) 0.7381(5) 0.1431(4) 0.084(4) Uani 1 1 d . . .
H170 H 0.2884 0.7509 0.1577 0.101 Uiso 1 1 calc R . .
C171 C 0.2620(11) 0.7327(5) 0.1025(5) 0.111(7) Uani 1 1 d . . .
C172 C 0.2116(16) 0.7135(6) 0.0831(7) 0.157(13) Uani 1 1 d . . .
H172 H 0.2157 0.7092 0.0568 0.188 Uiso 1 1 calc R . .
C173 C 0.1533(11) 0.6996(6) 0.1012(7) 0.117(8) Uani 1 1 d . . .
H173 H 0.1184 0.6864 0.0871 0.141 Uiso 1 1 calc R . .
C174 C 0.1472(7) 0.7055(5) 0.1396(5) 0.091(5) Uani 1 1 d . . .
H174 H 0.1080 0.6959 0.1516 0.109 Uiso 1 1 calc R . .
C175 C 0.1895(7) 0.7300(6) 0.2018(4) 0.112(6) Uani 1 1 d . . .
H17A H 0.1794 0.7633 0.2078 0.168 Uiso 1 1 calc R . .
H17B H 0.2306 0.7209 0.2139 0.168 Uiso 1 1 calc R . .
H17C H 0.1543 0.7095 0.2111 0.168 Uiso 1 1 calc R . .
C176 C 0.3317(10) 0.7464(6) 0.0866(5) 0.129(7) Uani 1 1 d . . .
H17D H 0.3645 0.7426 0.1064 0.194 Uiso 1 1 calc R . .
H17E H 0.3313 0.7797 0.0781 0.194 Uiso 1 1 calc R . .
H17F H 0.3425 0.7256 0.0654 0.194 Uiso 1 1 calc R . .
C177 C 0.0729(10) 0.7343(6) 0.4067(5) 0.110(7) Uani 1 1 d . . .
C178 C 0.0847(8) 0.7405(5) 0.3670(4) 0.083(4) Uani 1 1 d . . .
H178 H 0.0525 0.7546 0.3513 0.100 Uiso 1 1 calc R . .
C179 C 0.1437(7) 0.7257(5) 0.3521(4) 0.074(4) Uani 1 1 d . . .
C180 C 0.1911(7) 0.7051(5) 0.3736(5) 0.097(5) Uani 1 1 d . . .
H180 H 0.2309 0.6946 0.3627 0.116 Uiso 1 1 calc R . .
C181 C 0.1787(9) 0.6996(6) 0.4141(5) 0.098(6) Uani 1 1 d . . .
H181 H 0.2101 0.6861 0.4306 0.118 Uiso 1 1 calc R . .
C182 C 0.1218(14) 0.7143(6) 0.4260(5) 0.120(9) Uani 1 1 d . . .
H182 H 0.1141 0.7102 0.4522 0.144 Uiso 1 1 calc R . .
C183 C -0.0012(8) 0.7509(6) 0.4195(5) 0.120(6) Uani 1 1 d . . .
H18A H -0.0265 0.7594 0.3971 0.181 Uiso 1 1 calc R . .
H18B H 0.0017 0.7786 0.4362 0.181 Uiso 1 1 calc R . .
H18C H -0.0227 0.7246 0.4326 0.181 Uiso 1 1 calc R . .
C184 C 0.1522(6) 0.7324(5) 0.3091(3) 0.082(4) Uani 1 1 d . . .
H18D H 0.1858 0.7104 0.2999 0.124 Uiso 1 1 calc R . .
H18E H 0.1654 0.7653 0.3038 0.124 Uiso 1 1 calc R . .
H18F H 0.1108 0.7256 0.2964 0.124 Uiso 1 1 calc R . .
C185 C 0.7975(13) 0.7057(12) 0.2068(7) 0.161(12) Uani 1 1 d . . .
C186 C 0.8443(11) 0.7052(8) 0.1788(6) 0.105(6) Uani 1 1 d . . .
H186 H 0.8488 0.7344 0.1654 0.126 Uiso 1 1 calc R . .
C187 C 0.8852(13) 0.6693(9) 0.1673(7) 0.128(8) Uani 1 1 d . . .
C188 C 0.8757(17) 0.6284(10) 0.1872(9) 0.194(16) Uani 1 1 d . . .
H188 H 0.9018 0.6019 0.1801 0.232 Uiso 1 1 calc R . .
C189 C 0.833(3) 0.6210(12) 0.2165(10) 0.24(3) Uani 1 1 d . . .
H189 H 0.8300 0.5918 0.2300 0.287 Uiso 1 1 calc R . .
C190 C 0.7912(14) 0.6621(14) 0.2249(8) 0.208(19) Uani 1 1 d . . .
H190 H 0.7586 0.6589 0.2436 0.249 Uiso 1 1 calc R . .
C191 C 0.7578(13) 0.7579(14) 0.2195(9) 0.260(19) Uani 1 1 d . . .
H19A H 0.7898 0.7813 0.2283 0.391 Uiso 1 1 calc R . .
H19B H 0.7265 0.7511 0.2396 0.391 Uiso 1 1 calc R . .
H19C H 0.7346 0.7708 0.1977 0.391 Uiso 1 1 calc R . .
C192 C 0.9300(13) 0.6763(11) 0.1354(6) 0.228(17) Uani 1 1 d . . .
H19D H 0.9048 0.6836 0.1128 0.343 Uiso 1 1 calc R . .
H19E H 0.9553 0.6471 0.1314 0.343 Uiso 1 1 calc R . .
H19F H 0.9596 0.7028 0.1410 0.343 Uiso 1 1 calc R . .
C193 C 0.6605(9) 1.0308(7) 0.1545(5) 0.048(5) Uiso 0.50 1 d PD . .
C194 C 0.6798(10) 1.0465(7) 0.1897(5) 0.058(6) Uiso 0.50 1 d PD . .
H194 H 0.6581 1.0325 0.2105 0.069 Uiso 0.50 1 calc PR . .
C195 C 0.7262(12) 1.0796(9) 0.1979(5) 0.086(8) Uiso 0.50 1 d PD . .
C196 C 0.7579(12) 1.1005(9) 0.1676(6) 0.090(9) Uiso 0.50 1 d PD . .
H196 H 0.7897 1.1245 0.1722 0.108 Uiso 0.50 1 calc PR . .
C197 C 0.7446(11) 1.0875(8) 0.1320(6) 0.070(7) Uiso 0.50 1 d PD . .
H197 H 0.7692 1.1015 0.1122 0.084 Uiso 0.50 1 calc PR . .
C198 C 0.6959(9) 1.0544(7) 0.1228(5) 0.050(6) Uiso 0.50 1 d PD . .
H198 H 0.6858 1.0472 0.0974 0.060 Uiso 0.50 1 calc PR . .
C199 C 0.6104(10) 0.9976(8) 0.1469(6) 0.071(7) Uiso 0.50 1 d PD . .
H19G H 0.6282 0.9707 0.1327 0.107 Uiso 0.50 1 calc PR . .
H19H H 0.5761 1.0131 0.1321 0.107 Uiso 0.50 1 calc PR . .
H19I H 0.5919 0.9861 0.1706 0.107 Uiso 0.50 1 calc PR . .
C200 C 0.7420(14) 1.0952(10) 0.2378(6) 0.093(9) Uiso 0.50 1 d PD . .
H20A H 0.7670 1.0701 0.2504 0.139 Uiso 0.50 1 calc PR . .
H20B H 0.7014 1.1010 0.2515 0.139 Uiso 0.50 1 calc PR . .
H20C H 0.7678 1.1246 0.2371 0.139 Uiso 0.50 1 calc PR . .
C201 C 0.9652(15) 0.5076(10) 0.2393(7) 0.112(11) Uiso 0.50 1 d PD . .
C202 C 0.9992(16) 0.5491(10) 0.2513(7) 0.112(10) Uiso 0.50 1 d PD . .
C203 C 1.0355(17) 0.5785(11) 0.2282(8) 0.132(13) Uiso 0.50 1 d PD . .
C204 C 1.048(2) 0.5653(14) 0.1907(9) 0.177(18) Uiso 0.50 1 d PD . .
C205 C 1.024(2) 0.5234(15) 0.1778(10) 0.20(2) Uiso 0.50 1 d PD . .
C206 C 0.976(2) 0.4978(13) 0.1983(8) 0.158(16) Uiso 0.50 1 d PD . .
C207 C 0.9292(19) 0.4787(13) 0.2639(9) 0.086(13) Uiso 0.33 1 d PD . .
C208 C 1.078(2) 0.6173(15) 0.2454(12) 0.118(17) Uiso 0.33 1 d PD . .
C209 C 1.058(3) 0.504(2) 0.1380(15) 0.125(18) Uiso 0.33 1 d P . .
C210 C 0.6196(10) 0.9555(8) 0.2650(7) 0.077(8) Uiso 0.50 1 d PD A 1
C211 C 0.6611(11) 0.9810(9) 0.2905(8) 0.103(10) Uiso 0.50 1 d PD A 1
C212 C 0.7266(11) 0.9712(9) 0.2954(7) 0.095(9) Uiso 0.50 1 d PD A 1
C213 C 0.7546(11) 0.9373(9) 0.2717(7) 0.082(8) Uiso 0.50 1 d PD A 1
C214 C 0.7187(10) 0.9066(10) 0.2514(7) 0.062(7) Uiso 0.50 1 d PD A 1
C215 C 0.6488(11) 0.9094(9) 0.2511(9) 0.093(10) Uiso 0.50 1 d PD A 1
C216 C 0.5542(10) 0.9712(8) 0.2616(7) 0.125(8) Uiso 0.75 1 d PD . .
C217 C 0.7711(14) 1.0004(11) 0.3220(9) 0.119(11) Uiso 0.50 1 d PD A 1
C218 C 0.6179(13) 0.8366(9) 0.2555(10) 0.117(11) Uiso 0.50 1 d PD A 2
C219 C 0.6861(14) 0.8393(11) 0.2498(13) 0.170(17) Uiso 0.50 1 d PD A 2
C220 C 0.7198(12) 0.8816(11) 0.2498(10) 0.095(11) Uiso 0.50 1 d PD A 2
C221 C 0.6862(16) 0.9250(10) 0.2508(12) 0.137(15) Uiso 0.50 1 d PD A 2
C222 C 0.6211(15) 0.9260(10) 0.2527(13) 0.138(15) Uiso 0.50 1 d PD A 2
C223 C 0.5843(13) 0.8836(10) 0.2567(9) 0.109(11) Uiso 0.50 1 d PD A 2
C224 C 0.5887(17) 0.7934(10) 0.2676(11) 0.137(14) Uiso 0.50 1 d PD A 2
C225 C 0.7938(16) 0.882(2) 0.254(4) 0.28(7) Uiso 0.25 1 d PD A 2
C226 C 0.5652(10) 0.6443(8) 0.2771(6) 0.051(6) Uiso 0.50 1 d PD B 1
C227 C 0.5371(10) 0.6763(8) 0.3042(6) 0.077(8) Uiso 0.50 1 d PD B 1
C228 C 0.4824(8) 0.6671(5) 0.3264(4) 0.111(5) Uiso 0.50 1 d PD B 1
C229 C 0.4531(11) 0.6225(7) 0.3247(6) 0.062(6) Uiso 0.50 1 d PD B 1
C230 C 0.4749(15) 0.5901(9) 0.3000(9) 0.119(12) Uiso 0.50 1 d PD B 1
C231 C 0.5297(12) 0.5975(8) 0.2771(7) 0.081(9) Uiso 0.50 1 d PD B 1
C232 C 0.6194(12) 0.6504(10) 0.2540(8) 0.095(9) Uiso 0.50 1 d PD B 1
C233 C 0.4614(18) 0.7028(11) 0.3561(9) 0.129(13) Uiso 0.50 1 d PD B 1
C234 C 0.5666(11) 0.7107(8) 0.2906(6) 0.076(7) Uiso 0.50 1 d PD C 3
C235 C 0.5171(10) 0.7065(6) 0.3175(6) 0.053(6) Uiso 0.50 1 d PD C 3
C236 C 0.4824(8) 0.6671(5) 0.3264(4) 0.111(5) Uiso 0.50 1 d PD C 3
C237 C 0.4912(15) 0.6254(8) 0.3062(9) 0.118(12) Uiso 0.50 1 d PD C 3
C238 C 0.5396(12) 0.6246(8) 0.2820(6) 0.053(6) Uiso 0.50 1 d PD C 3
C239 C 0.577(2) 0.6653(10) 0.2689(11) 0.17(2) Uiso 0.50 1 d PD C 3
C240 C 0.590(2) 0.7568(10) 0.2825(11) 0.159(16) Uiso 0.50 1 d PD C 3
C241 C 0.427(2) 0.6691(17) 0.3552(14) 0.22(3) Uiso 0.50 1 d PD C 3

loop_
_atom_site_aniso_label
_atom_site_aniso_U_11
_atom_site_aniso_U_22
_atom_site_aniso_U_33
_atom_site_aniso_U_23
_atom_site_aniso_U_13
_atom_site_aniso_U_12
N1 0.027(5) 0.043(5) 0.029(5) 0.002(4) -0.008(4) -0.002(4)
N2 0.024(5) 0.034(5) 0.045(5) -0.003(4) -0.007(4) -0.001(4)
N3 0.032(5) 0.040(5) 0.030(5) 0.003(4) -0.010(4) -0.001(4)
N4 0.027(5) 0.047(5) 0.042(5) 0.009(4) -0.003(4) 0.002(4)
N5 0.035(5) 0.046(6) 0.034(5) -0.004(4) -0.009(4) -0.003(4)
N6 0.038(5) 0.049(5) 0.031(5) -0.010(4) -0.010(4) 0.008(4)
N7 0.030(5) 0.034(5) 0.049(5) -0.006(4) -0.014(4) 0.008(4)
N8 0.030(5) 0.042(5) 0.048(6) -0.006(5) -0.006(4) 0.003(4)
N9 0.026(5) 0.026(5) 0.085(7) -0.001(5) 0.000(4) 0.006(4)
N10 0.024(5) 0.053(6) 0.053(6) -0.004(5) 0.001(4) 0.005(4)
N11 0.046(6) 0.074(7) 0.040(6) 0.005(5) 0.011(5) 0.007(5)
N12 0.043(6) 0.069(6) 0.026(5) 0.004(5) 0.005(4) 0.007(5)
N13 0.029(5) 0.039(5) 0.039(5) 0.000(5) 0.001(4) 0.004(4)
N14 0.029(5) 0.050(6) 0.044(5) -0.007(4) -0.009(4) 0.000(4)
N15 0.027(5) 0.046(5) 0.036(5) -0.002(4) -0.006(4) -0.006(4)
N16 0.025(5) 0.038(5) 0.050(5) -0.004(4) -0.007(4) 0.004(4)
N17 0.031(5) 0.041(6) 0.032(5) 0.000(4) -0.003(4) 0.000(4)
N18 0.020(5) 0.041(5) 0.029(4) -0.002(4) -0.002(4) -0.001(4)
N19 0.029(5) 0.036(5) 0.050(5) 0.001(4) -0.007(4) 0.002(4)
N20 0.026(5) 0.034(5) 0.054(5) -0.002(4) -0.003(4) 0.007(4)
N21 0.032(5) 0.041(5) 0.039(5) -0.005(4) 0.001(4) 0.009(4)
N22 0.021(5) 0.052(5) 0.039(5) -0.010(4) 0.000(4) 0.006(4)
N23 0.022(5) 0.046(5) 0.045(5) -0.006(5) -0.018(4) 0.000(4)
N24 0.031(5) 0.033(5) 0.056(5) -0.001(4) -0.016(4) 0.001(4)
C1 0.016(5) 0.046(6) 0.022(6) -0.006(5) -0.007(4) 0.004(4)
C2 0.021(5) 0.032(6) 0.033(6) -0.003(5) -0.003(4) 0.000(4)
C3 0.018(5) 0.033(6) 0.036(6) -0.002(5) -0.005(4) 0.007(4)
C4 0.021(5) 0.048(7) 0.030(6) 0.007(5) -0.003(4) -0.010(5)
C5 0.022(5) 0.035(6) 0.039(7) -0.005(5) 0.002(4) -0.005(5)
C6 0.026(5) 0.036(6) 0.034(6) 0.013(5) -0.004(4) 0.000(4)
C7 0.014(5) 0.034(5) 0.035(7) 0.001(5) -0.004(4) -0.003(4)
C8 0.023(6) 0.048(7) 0.035(6) -0.007(5) -0.005(5) -0.007(5)
C9 0.037(6) 0.040(7) 0.034(6) 0.002(5) -0.007(5) 0.001(5)
C10 0.022(6) 0.042(7) 0.086(8) -0.013(6) -0.005(5) 0.012(6)
C11 0.027(6) 0.029(6) 0.076(8) -0.002(5) -0.005(6) -0.005(5)
C12 0.027(6) 0.025(6) 0.070(7) -0.006(5) -0.004(5) 0.004(5)
C13 0.012(5) 0.040(7) 0.092(8) -0.003(6) 0.002(5) 0.004(5)
C14 0.011(5) 0.043(7) 0.082(8) 0.003(6) 0.002(5) 0.000(5)
C15 0.024(6) 0.035(7) 0.092(9) -0.009(6) -0.007(6) -0.002(5)
C16 0.017(6) 0.041(7) 0.060(7) -0.007(6) -0.008(5) 0.007(5)
C17 0.014(6) 0.038(6) 0.071(7) 0.002(5) -0.010(5) -0.009(5)
C18 0.019(6) 0.041(7) 0.077(8) -0.002(6) -0.006(5) -0.005(5)
C19 0.029(7) 0.067(8) 0.052(7) -0.001(6) 0.002(6) 0.003(5)
C20 0.029(6) 0.075(8) 0.061(8) -0.001(7) 0.003(6) 0.008(6)
C21 0.022(7) 0.086(9) 0.057(8) -0.007(7) 0.007(6) 0.005(6)
C22 0.043(8) 0.093(9) 0.040(7) 0.000(6) 0.005(6) 0.013(6)
C23 0.037(7) 0.089(9) 0.036(7) 0.001(6) -0.001(6) -0.004(6)
C24 0.023(7) 0.087(9) 0.041(7) 0.005(6) 0.002(5) -0.001(6)
C25 0.033(7) 0.062(7) 0.049(7) 0.007(6) 0.008(5) 0.002(5)
C26 0.036(7) 0.070(8) 0.068(9) 0.012(7) -0.001(6) 0.007(6)
C27 0.042(8) 0.083(9) 0.037(6) 0.012(6) -0.007(6) -0.003(6)
C28 0.030(6) 0.052(7) 0.047(7) -0.001(6) -0.007(5) 0.002(6)
C29 0.038(7) 0.047(7) 0.048(7) -0.003(6) -0.006(5) -0.002(5)
C30 0.034(7) 0.059(7) 0.033(6) 0.002(6) -0.010(5) 0.003(6)
C31 0.043(7) 0.050(7) 0.035(6) 0.003(5) -0.017(5) 0.008(6)
C32 0.046(7) 0.047(7) 0.042(7) 0.001(6) -0.009(5) -0.004(6)
C33 0.044(7) 0.067(8) 0.048(7) 0.004(6) -0.009(5) 0.007(6)
C34 0.032(6) 0.048(7) 0.042(7) -0.006(6) -0.002(5) -0.004(5)
C35 0.066(9) 0.040(7) 0.043(7) 0.002(5) -0.012(6) 0.000(6)
C36 0.035(7) 0.052(7) 0.048(7) 0.003(6) -0.010(5) -0.008(6)
C37 0.030(6) 0.032(5) 0.026(5) 0.012(4) -0.004(4) 0.002(4)
C38 0.029(6) 0.033(6) 0.039(6) -0.002(5) -0.005(5) 0.005(5)
C39 0.046(7) 0.049(7) 0.048(7) -0.002(6) -0.020(6) 0.014(5)
C40 0.063(8) 0.062(7) 0.030(6) 0.011(6) 0.008(6) 0.018(6)
C41 0.047(7) 0.066(8) 0.046(7) 0.012(6) 0.011(6) 0.005(6)
C42 0.041(6) 0.040(6) 0.045(6) 0.003(5) -0.001(5) -0.003(5)
C43 0.025(6) 0.032(6) 0.039(6) -0.001(5) -0.007(4) 0.002(5)
C44 0.027(6) 0.062(7) 0.030(6) 0.003(5) -0.012(5) 0.004(5)
C45 0.042(7) 0.041(6) 0.056(7) 0.010(5) -0.015(5) 0.004(5)
C46 0.041(7) 0.054(7) 0.067(8) 0.000(6) -0.027(6) 0.002(6)
C47 0.032(6) 0.045(7) 0.076(8) -0.009(6) -0.021(6) 0.007(5)
C48 0.037(7) 0.047(7) 0.050(7) 0.001(5) -0.009(5) 0.001(5)
C49 0.050(7) 0.041(6) 0.020(5) 0.000(5) -0.009(5) -0.003(5)
C50 0.042(7) 0.044(6) 0.031(6) 0.002(5) -0.016(5) -0.007(5)
C51 0.054(7) 0.050(7) 0.045(7) -0.017(6) -0.022(5) 0.014(6)
C52 0.084(9) 0.043(7) 0.040(6) -0.001(5) -0.020(6) -0.015(7)
C53 0.063(8) 0.059(7) 0.030(6) -0.002(5) -0.012(5) -0.019(6)
C54 0.061(8) 0.064(7) 0.030(6) -0.001(5) -0.006(5) -0.022(6)
C55 0.016(5) 0.031(6) 0.047(6) 0.000(5) -0.007(4) 0.003(4)
C56 0.021(5) 0.036(6) 0.044(6) 0.008(5) -0.010(5) 0.001(5)
C57 0.034(6) 0.051(7) 0.043(6) -0.006(5) -0.004(5) 0.004(5)
C58 0.028(6) 0.060(7) 0.052(7) 0.004(6) -0.003(5) 0.014(5)
C59 0.035(6) 0.050(7) 0.046(7) 0.000(5) -0.013(5) 0.013(5)
C60 0.033(6) 0.045(6) 0.044(6) 0.001(5) -0.011(5) 0.009(5)
C61 0.019(5) 0.035(6) 0.065(7) 0.002(5) -0.001(5) 0.006(5)
C62 0.017(5) 0.040(6) 0.055(7) -0.006(5) 0.000(5) 0.013(5)
C63 0.033(6) 0.038(6) 0.052(7) 0.002(5) -0.002(5) 0.010(5)
C64 0.025(6) 0.035(6) 0.076(8) -0.004(6) -0.005(5) 0.000(5)
C65 0.034(6) 0.043(7) 0.073(8) -0.009(6) -0.022(6) 0.006(5)
C66 0.049(7) 0.043(7) 0.060(8) 0.002(6) -0.016(6) 0.001(6)
C67 0.050(8) 0.074(9) 0.060(8) 0.009(7) 0.016(6) 0.014(6)
C68 0.033(6) 0.067(8) 0.040(6) 0.003(6) 0.007(5) 0.005(6)
C69 0.056(8) 0.085(9) 0.043(7) 0.009(7) 0.009(6) 0.012(7)
C70 0.066(8) 0.102(11) 0.045(7) 0.023(8) 0.020(6) 0.029(8)
C71 0.094(11) 0.083(10) 0.058(8) 0.014(7) 0.037(7) 0.013(8)
C72 0.079(9) 0.065(8) 0.077(9) 0.024(7) 0.033(7) 0.018(7)
C73 0.012(5) 0.047(7) 0.041(6) 0.008(6) -0.005(4) 0.005(5)
C74 0.027(6) 0.035(6) 0.036(6) 0.007(5) -0.005(4) -0.010(5)
C75 0.018(5) 0.046(7) 0.034(6) 0.000(6) 0.002(4) -0.001(4)
C76 0.028(6) 0.050(7) 0.028(6) -0.007(5) -0.005(4) 0.006(5)
C77 0.026(6) 0.031(6) 0.046(7) 0.001(5) -0.003(5) 0.003(5)
C78 0.017(5) 0.033(6) 0.042(7) 0.001(5) 0.000(4) 0.000(4)
C79 0.023(5) 0.037(6) 0.042(7) -0.007(6) -0.007(5) 0.000(4)
C80 0.023(5) 0.036(6) 0.049(7) 0.012(5) 0.008(5) 0.003(5)
C81 0.030(6) 0.041(7) 0.032(6) 0.003(5) -0.005(4) 0.002(5)
C82 0.028(6) 0.037(6) 0.039(6) 0.005(5) -0.002(5) -0.006(5)
C83 0.019(6) 0.040(6) 0.044(7) 0.000(5) 0.001(5) -0.004(4)
C84 0.031(7) 0.030(6) 0.044(7) 0.001(5) -0.001(5) 0.000(5)
C85 0.023(6) 0.034(6) 0.050(7) 0.000(5) -0.009(5) 0.007(4)
C86 0.027(6) 0.032(6) 0.036(6) -0.006(5) -0.004(5) 0.001(5)
C87 0.037(7) 0.038(6) 0.044(6) 0.000(5) -0.008(5) 0.003(5)
C88 0.030(7) 0.053(7) 0.037(6) -0.006(5) -0.004(5) -0.002(5)
C89 0.024(6) 0.031(6) 0.047(7) 0.001(5) -0.001(5) 0.000(4)
C90 0.034(6) 0.040(6) 0.041(7) -0.012(5) -0.006(5) 0.003(5)
C91 0.023(6) 0.043(6) 0.045(6) -0.014(5) -0.003(5) 0.006(5)
C92 0.022(6) 0.042(6) 0.059(7) -0.006(6) -0.010(5) 0.007(5)
C93 0.028(6) 0.049(7) 0.040(6) -0.009(5) -0.004(5) 0.004(5)
C94 0.031(6) 0.045(6) 0.033(6) -0.009(5) -0.007(5) -0.005(5)
C95 0.028(6) 0.043(6) 0.042(6) -0.005(5) -0.014(5) 0.004(5)
C96 0.040(7) 0.051(7) 0.031(6) -0.012(5) -0.004(5) -0.004(6)
C97 0.027(6) 0.067(7) 0.033(6) -0.003(6) -0.004(5) 0.008(6)
C98 0.020(6) 0.054(7) 0.050(7) -0.010(6) -0.002(5) -0.004(5)
C99 0.029(6) 0.039(6) 0.033(6) -0.009(5) -0.007(5) 0.004(5)
C100 0.013(6) 0.056(8) 0.068(7) 0.002(6) -0.014(5) 0.001(5)
C101 0.027(7) 0.043(7) 0.077(8) 0.007(6) -0.013(6) -0.002(5)
C102 0.028(6) 0.045(7) 0.065(7) -0.003(6) -0.004(5) 0.004(6)
C103 0.033(7) 0.040(7) 0.072(8) 0.009(6) -0.010(6) -0.003(5)
C104 0.018(6) 0.039(7) 0.059(7) 0.004(5) -0.008(5) 0.000(5)
C105 0.014(5) 0.040(7) 0.082(8) 0.003(6) -0.010(5) 0.004(5)
C106 0.027(6) 0.037(7) 0.069(7) -0.003(6) -0.002(5) 0.001(5)
C107 0.046(7) 0.040(7) 0.052(7) 0.007(5) -0.010(5) -0.005(6)
C108 0.025(6) 0.039(6) 0.064(7) -0.001(5) -0.006(5) 0.001(5)
C109 0.037(6) 0.045(6) 0.035(6) -0.005(5) 0.008(5) 0.001(5)
C110 0.045(7) 0.046(6) 0.033(6) -0.005(5) 0.001(5) 0.000(5)
C111 0.094(10) 0.057(7) 0.041(7) -0.015(6) -0.009(7) 0.002(7)
C112 0.101(12) 0.107(11) 0.046(8) -0.042(8) 0.030(8) -0.016(9)
C113 0.071(9) 0.066(8) 0.091(10) -0.033(8) 0.030(8) 0.000(7)
C114 0.045(7) 0.049(7) 0.060(7) -0.010(6) 0.005(6) -0.002(6)
C115 0.038(6) 0.031(6) 0.042(6) 0.003(5) -0.006(5) -0.006(5)
C116 0.026(6) 0.040(6) 0.046(6) -0.003(5) -0.003(5) -0.002(5)
C117 0.036(6) 0.049(7) 0.062(7) -0.008(6) -0.012(5) -0.005(5)
C118 0.040(7) 0.046(7) 0.079(8) -0.005(6) -0.017(6) -0.016(6)
C119 0.031(7) 0.066(8) 0.081(9) 0.005(7) -0.016(6) -0.015(6)
C120 0.020(6) 0.048(7) 0.068(7) 0.001(5) -0.011(5) -0.002(5)
C121 0.033(6) 0.037(6) 0.025(5) 0.001(5) -0.003(4) -0.001(5)
C122 0.024(5) 0.035(5) 0.025(5) -0.003(4) -0.004(4) -0.002(5)
C123 0.039(6) 0.033(6) 0.026(5) -0.005(4) -0.002(4) 0.002(5)
C124 0.033(6) 0.048(6) 0.040(6) -0.003(5) -0.004(5) 0.009(5)
C125 0.019(6) 0.045(6) 0.050(6) -0.004(5) -0.007(5) 0.013(5)
C126 0.025(6) 0.046(6) 0.038(6) 0.001(5) -0.002(4) 0.000(5)
C127 0.027(5) 0.035(6) 0.044(6) 0.011(5) -0.006(5) -0.002(5)
C128 0.021(5) 0.037(6) 0.049(6) 0.005(5) -0.008(5) -0.001(5)
C129 0.042(6) 0.043(6) 0.042(6) 0.000(5) -0.015(5) -0.005(5)
C130 0.050(7) 0.036(6) 0.061(7) 0.004(5) -0.023(6) 0.002(5)
C131 0.049(7) 0.036(6) 0.068(8) 0.004(6) -0.024(6) 0.003(5)
C132 0.039(6) 0.037(6) 0.055(7) 0.000(5) -0.018(5) -0.003(5)
C133 0.034(6) 0.062(8) 0.031(6) -0.008(5) -0.002(5) 0.011(5)
C134 0.051(7) 0.048(7) 0.043(6) -0.007(5) -0.004(5) 0.013(6)
C135 0.064(8) 0.069(8) 0.041(7) -0.012(6) 0.002(6) 0.014(6)
C136 0.042(7) 0.057(7) 0.041(6) -0.005(6) 0.006(5) -0.003(5)
C137 0.040(6) 0.054(7) 0.043(6) -0.005(6) 0.001(5) 0.001(5)
C138 0.030(6) 0.048(7) 0.040(6) -0.002(5) -0.010(5) 0.010(5)
C139 0.029(6) 0.042(6) 0.055(7) -0.002(5) -0.010(5) 0.005(5)
C140 0.025(6) 0.033(6) 0.060(7) -0.008(5) -0.007(5) -0.002(5)
C141 0.027(6) 0.042(6) 0.065(7) -0.002(5) -0.012(5) -0.006(5)
C142 0.034(6) 0.062(7) 0.052(7) -0.002(6) -0.017(5) -0.021(5)
C143 0.031(6) 0.071(8) 0.057(7) -0.006(6) -0.008(5) -0.019(6)
C144 0.031(6) 0.050(7) 0.047(6) -0.004(5) -0.001(5) -0.009(5)
C145 0.095(12) 0.121(14) 0.076(11) -0.034(10) 0.022(9) -0.027(11)
C146 0.067(9) 0.080(10) 0.112(13) 0.017(10) 0.002(9) -0.008(8)
C147 0.059(9) 0.098(11) 0.082(11) 0.012(9) -0.002(8) -0.005(8)
C148 0.083(11) 0.087(11) 0.093(11) 0.008(10) 0.005(9) 0.023(9)
C149 0.101(13) 0.136(16) 0.073(11) -0.002(11) 0.004(10) 0.030(11)
C150 0.096(13) 0.067(10) 0.161(19) -0.015(11) 0.038(12) 0.022(9)
C151 0.138(15) 0.168(17) 0.055(10) -0.014(10) -0.007(9) -0.046(13)
C152 0.085(10) 0.104(11) 0.078(10) -0.020(9) -0.002(8) 0.007(9)
C153 0.039(7) 0.054(7) 0.069(9) 0.010(7) -0.001(6) 0.006(6)
C154 0.051(7) 0.056(8) 0.068(9) -0.001(7) -0.005(7) 0.004(6)
C155 0.058(8) 0.066(8) 0.053(8) 0.009(7) 0.002(6) -0.003(7)
C156 0.076(10) 0.083(10) 0.071(10) 0.014(8) -0.003(8) -0.017(8)
C157 0.068(9) 0.092(10) 0.084(11) 0.026(9) -0.019(8) -0.035(8)
C158 0.058(8) 0.083(10) 0.070(9) 0.011(8) -0.017(7) -0.012(8)
C159 0.067(8) 0.067(8) 0.075(9) 0.013(7) 0.003(7) -0.010(7)
C160 0.082(9) 0.078(9) 0.062(9) 0.003(7) 0.000(7) 0.021(8)
C161 0.054(8) 0.071(9) 0.057(9) -0.009(7) 0.007(7) -0.005(7)
C162 0.078(10) 0.077(10) 0.066(9) 0.015(8) -0.009(8) -0.023(9)
C163 0.053(9) 0.041(7) 0.127(14) 0.006(9) -0.002(9) -0.007(7)
C164 0.076(11) 0.074(11) 0.094(13) -0.029(9) 0.038(10) -0.023(9)
C165 0.089(12) 0.094(12) 0.054(9) 0.002(9) -0.005(9) -0.059(10)
C166 0.046(8) 0.066(8) 0.066(9) -0.001(8) -0.015(7) -0.015(6)
C167 0.086(11) 0.134(14) 0.101(12) -0.033(11) 0.005(9) 0.010(10)
C168 0.076(12) 0.089(12) 0.38(4) 0.061(18) 0.006(17) 0.036(10)
C169 0.070(10) 0.096(11) 0.074(10) -0.009(8) -0.006(9) 0.045(9)
C170 0.096(12) 0.077(10) 0.080(11) -0.010(8) -0.006(9) 0.043(9)
C171 0.169(19) 0.057(10) 0.107(14) 0.018(10) 0.048(14) 0.066(11)
C172 0.25(3) 0.050(11) 0.17(2) -0.047(13) -0.14(3) 0.060(16)
C173 0.120(16) 0.061(11) 0.17(2) -0.021(12) -0.079(16) 0.038(12)
C174 0.078(11) 0.101(12) 0.095(12) -0.026(10) -0.044(10) 0.032(9)
C175 0.073(11) 0.161(17) 0.102(13) -0.002(11) -0.009(9) 0.024(10)
C176 0.183(19) 0.083(11) 0.122(14) 0.016(10) 0.073(14) 0.049(12)
C177 0.146(17) 0.073(11) 0.113(14) -0.019(10) 0.074(13) -0.055(11)
C178 0.094(12) 0.068(9) 0.088(11) -0.002(8) 0.023(9) -0.026(8)
C179 0.067(10) 0.073(9) 0.082(10) -0.005(8) -0.004(9) -0.034(8)
C180 0.073(11) 0.094(11) 0.123(14) 0.035(10) -0.025(10) -0.050(9)
C181 0.084(12) 0.085(12) 0.126(16) 0.035(11) -0.059(12) -0.060(11)
C182 0.18(2) 0.067(12) 0.110(15) 0.026(10) -0.090(18) -0.064(14)
C183 0.123(14) 0.110(13) 0.128(14) 0.006(11) 0.054(11) -0.017(11)
C184 0.068(9) 0.105(11) 0.074(10) 0.013(8) 0.012(7) -0.015(8)
C185 0.12(2) 0.27(3) 0.096(15) 0.07(2) -0.065(15) -0.12(2)
C186 0.104(15) 0.118(16) 0.095(14) 0.035(12) -0.059(12) -0.035(13)
C187 0.14(2) 0.096(15) 0.15(2) -0.001(16) -0.086(16) -0.030(15)
C188 0.30(4) 0.11(2) 0.17(3) -0.01(2) -0.18(3) -0.05(2)
C189 0.42(6) 0.15(3) 0.15(3) 0.08(3) -0.20(4) -0.17(3)
C190 0.19(3) 0.29(4) 0.14(2) 0.13(3) -0.13(2) -0.18(3)
C191 0.11(2) 0.39(6) 0.29(4) 0.11(4) -0.05(2) -0.03(3)
C192 0.22(3) 0.37(4) 0.092(15) -0.06(2) -0.002(17) -0.17(3)

loop_
_atom_type_symbol
_atom_type_description
_atom_type_scat_dispersion_real
_atom_type_scat_dispersion_imag
_atom_type_scat_source
C C 0.0033 0.0016 'International Tables Vol C Tables 4.2.6.8 and 6.1.1.4'
H H 0.0000 0.0000 'International Tables Vol C Tables 4.2.6.8 and 6.1.1.4'
N N 0.0061 0.0033 'International Tables Vol C Tables 4.2.6.8 and 6.1.1.4'

loop_
_geom_angle_atom_site_label_1
_geom_angle_atom_site_label_2
_geom_angle_atom_site_label_3
_geom_angle
_geom_angle_site_symmetry_1
_geom_angle_site_symmetry_3
C7 N1 C37 117.3(8) . .
C16 N2 C38 117.1(8) . .
C8 N3 C43 117.1(8) . .
C27 N4 C44 118.2(8) . .
C9 N5 C49 117.4(8) . .
C35 N6 C50 118.1(8) . .
C17 N7 C55 117.5(8) . .
C34 N8 C56 116.8(8) . .
C18 N9 C61 116.3(8) . .
C25 N10 C62 116.9(8) . .
C26 N11 C67 119.3(10) . .
C36 N12 C68 117.2(9) . .
C79 N13 C109 116.3(8) . .
C107 N14 C110 117.3(9) . .
C80 N15 C115 117.2(8) . .
C88 N16 C116 116.9(8) . .
C81 N17 C121 118.3(8) . .
C99 N18 C122 118.2(7) . .
C89 N19 C127 117.1(8) . .
C106 N20 C128 117.4(8) . .
C90 N21 C133 118.2(8) . .
C97 N22 C138 115.4(8) . .
C98 N23 C139 116.2(8) . .
C108 N24 C140 118.0(8) . .
C6 C1 C2 119.2(8) . .
C6 C1 C7 117.8(8) . .
C2 C1 C7 122.9(8) . .
C3 C2 C1 121.1(8) . .
C3 C2 H2 119.4 . .
C1 C2 H2 119.4 . .
C2 C3 C4 118.1(8) . .
C2 C3 C8 119.7(8) . .
C4 C3 C8 122.1(8) . .
C5 C4 C3 122.0(8) . .
C5 C4 H4 119.0 . .
C3 C4 H4 119.0 . .
C4 C5 C6 118.1(8) . .
C4 C5 C9 119.7(9) . .
C6 C5 C9 121.8(9) . .
C1 C6 C5 121.4(9) . .
C1 C6 H6 119.3 . .
C5 C6 H6 119.3 . .
N1 C7 C1 124.1(8) . .
N1 C7 H7 117.9 . .
C1 C7 H7 117.9 . .
N3 C8 C3 122.8(9) . .
N3 C8 H8 118.6 . .
C3 C8 H8 118.6 . .
N5 C9 C5 121.2(9) . .
N5 C9 H9 119.4 . .
C5 C9 H9 119.4 . .
C15 C10 C11 117.3(10) . .
C15 C10 C16 120.6(9) . .
C11 C10 C16 122.1(10) . .
C12 C11 C10 122.1(9) . .
C12 C11 H11 118.9 . .
C10 C11 H11 118.9 . .
C11 C12 C13 118.7(9) . .
C11 C12 C17 120.7(9) . .
C13 C12 C17 120.6(9) . .
C12 C13 C14 121.7(9) . .
C12 C13 H13 119.1 . .
C14 C13 H13 119.1 . .
C15 C14 C13 117.6(9) . .
C15 C14 C18 120.9(9) . .
C13 C14 C18 121.4(9) . .
C10 C15 C14 122.5(10) . .
C10 C15 H15 118.8 . .
C14 C15 H15 118.8 . .
N2 C16 C10 123.5(9) . .
N2 C16 H16 118.2 . .
C10 C16 H16 118.2 . .
N7 C17 C12 122.3(9) . .
N7 C17 H17 118.9 . .
C12 C17 H17 118.9 . .
N9 C18 C14 124.2(9) . .
N9 C18 H18 117.9 . .
C14 C18 H18 117.9 . .
C24 C19 C20 118.7(10) . .
C24 C19 C25 119.8(10) . .
C20 C19 C25 121.5(9) . .
C21 C20 C19 121.0(10) . .
C21 C20 H20 119.5 . .
C19 C20 H20 119.5 . .
C22 C21 C20 119.8(10) . .
C22 C21 C26 118.6(11) . .
C20 C21 C26 121.5(10) . .
C21 C22 C23 121.1(10) . .
C21 C22 H22 119.5 . .
C23 C22 H22 119.5 . .
C22 C23 C24 119.3(10) . .
C22 C23 C27 121.7(10) . .
C24 C23 C27 118.8(10) . .
C19 C24 C23 120.0(10) . .
C19 C24 H24 120.0 . .
C23 C24 H24 120.0 . .
N10 C25 C19 124.1(10) . .
N10 C25 H25 117.9 . .
C19 C25 H25 117.9 . .
N11 C26 C21 124.5(11) . .
N11 C26 H26 117.7 . .
C21 C26 H26 117.7 . .
N4 C27 C23 124.1(10) . .
N4 C27 H27 117.9 . .
C23 C27 H27 117.9 . .
C33 C28 C29 118.1(10) . .
C33 C28 C36 119.5(9) . .
C29 C28 C36 122.3(10) . .
C30 C29 C28 120.6(9) . .
C30 C29 H29 119.7 . .
C28 C29 H29 119.7 . .
C31 C30 C29 120.0(9) . .
C31 C30 C34 120.9(9) . .
C29 C30 C34 119.0(9) . .
C32 C31 C30 121.0(9) . .
C32 C31 H31 119.5 . .
C30 C31 H31 119.5 . .
C31 C32 C33 118.0(10) . .
C31 C32 C35 121.3(10) . .
C33 C32 C35 120.6(9) . .
C28 C33 C32 122.3(10) . .
C28 C33 H33 118.9 . .
C32 C33 H33 118.9 . .
N8 C34 C30 121.8(9) . .
N8 C34 H34 119.1 . .
C30 C34 H34 119.1 . .
N6 C35 C32 125.0(10) . .
N6 C35 H35 117.5 . .
C32 C35 H35 117.5 . .
N12 C36 C28 122.7(9) . .
N12 C36 H36 118.6 . .
C28 C36 H36 118.6 . .
N1 C37 C38 109.0(7) . .
N1 C37 C42 108.2(7) . .
C38 C37 C42 111.7(8) . .
N1 C37 H37 109.3 . .
C38 C37 H37 109.3 . .
C42 C37 H37 109.3 . .
N2 C38 C37 109.4(7) . .
N2 C38 C39 108.6(7) . .
C37 C38 C39 110.8(8) . .
N2 C38 H38 109.3 . .
C37 C38 H38 109.3 . .
C39 C38 H38 109.3 . .
C40 C39 C38 111.2(8) . .
C40 C39 H39A 109.4 . .
C38 C39 H39A 109.4 . .
C40 C39 H39B 109.4 . .
C38 C39 H39B 109.4 . .
H39A C39 H39B 108.0 . .
C41 C40 C39 110.9(8) . .
C41 C40 H40A 109.5 . .
C39 C40 H40A 109.5 . .
C41 C40 H40B 109.5 . .
C39 C40 H40B 109.5 . .
H40A C40 H40B 108.0 . .
C40 C41 C42 110.2(9) . .
C40 C41 H41A 109.6 . .
C42 C41 H41A 109.6 . .
C40 C41 H41B 109.6 . .
C42 C41 H41B 109.6 . .
H41A C41 H41B 108.1 . .
C37 C42 C41 111.9(8) . .
C37 C42 H42A 109.2 . .
C41 C42 H42A 109.2 . .
C37 C42 H42B 109.2 . .
C41 C42 H42B 109.2 . .
H42A C42 H42B 107.9 . .
N3 C43 C48 108.3(8) . .
N3 C43 C44 111.0(8) . .
C48 C43 C44 110.0(8) . .
N3 C43 H43 109.2 . .
C48 C43 H43 109.2 . .
C44 C43 H43 109.2 . .
N4 C44 C45 110.0(8) . .
N4 C44 C43 108.9(7) . .
C45 C44 C43 111.3(8) . .
N4 C44 H44 108.9 . .
C45 C44 H44 108.9 . .
C43 C44 H44 108.9 . .
C46 C45 C44 111.7(9) . .
C46 C45 H45A 109.3 . .
C44 C45 H45A 109.3 . .
C46 C45 H45B 109.3 . .
C44 C45 H45B 109.3 . .
H45A C45 H45B 107.9 . .
C45 C46 C47 111.2(9) . .
C45 C46 H46A 109.4 . .
C47 C46 H46A 109.4 . .
C45 C46 H46B 109.4 . .
C47 C46 H46B 109.4 . .
H46A C46 H46B 108.0 . .
C46 C47 C48 109.0(9) . .
C46 C47 H47A 109.9 . .
C48 C47 H47A 109.9 . .
C46 C47 H47B 109.9 . .
C48 C47 H47B 109.9 . .
H47A C47 H47B 108.3 . .
C43 C48 C47 111.8(8) . .
C43 C48 H48A 109.3 . .
C47 C48 H48A 109.3 . .
C43 C48 H48B 109.3 . .
C47 C48 H48B 109.3 . .
H48A C48 H48B 107.9 . .
N5 C49 C50 108.8(7) . .
N5 C49 C54 107.6(8) . .
C50 C49 C54 110.4(8) . .
N5 C49 H49 110.0 . .
C50 C49 H49 110.0 . .
C54 C49 H49 110.0 . .
N6 C50 C49 108.6(8) . .
N6 C50 C51 107.8(8) . .
C49 C50 C51 110.6(7) . .
N6 C50 H50 109.9 . .
C49 C50 H50 109.9 . .
C51 C50 H50 109.9 . .
C52 C51 C50 111.6(9) . .
C52 C51 H51A 109.3 . .
C50 C51 H51A 109.3 . .
C52 C51 H51B 109.3 . .
C50 C51 H51B 109.3 . .
H51A C51 H51B 108.0 . .
C51 C52 C53 112.1(8) . .
C51 C52 H52A 109.2 . .
C53 C52 H52A 109.2 . .
C51 C52 H52B 109.2 . .
C53 C52 H52B 109.2 . .
H52A C52 H52B 107.9 . .
C54 C53 C52 110.7(9) . .
C54 C53 H53A 109.5 . .
C52 C53 H53A 109.5 . .
C54 C53 H53B 109.5 . .
C52 C53 H53B 109.5 . .
H53A C53 H53B 108.1 . .
C53 C54 C49 111.3(8) . .
C53 C54 H54A 109.4 . .
C49 C54 H54A 109.4 . .
C53 C54 H54B 109.4 . .
C49 C54 H54B 109.4 . .
H54A C54 H54B 108.0 . .
N7 C55 C56 110.3(7) . .
N7 C55 C60 107.9(7) . .
C56 C55 C60 110.2(7) . .
N7 C55 H55 109.5 . .
C56 C55 H55 109.5 . .
C60 C55 H55 109.5 . .
N8 C56 C55 110.4(7) . .
N8 C56 C57 109.4(8) . .
C55 C56 C57 109.4(7) . .
N8 C56 H56 109.2 . .
C55 C56 H56 109.2 . .
C57 C56 H56 109.2 . .
C58 C57 C56 111.4(8) . .
C58 C57 H57A 109.4 . .
C56 C57 H57A 109.4 . .
C58 C57 H57B 109.4 . .
C56 C57 H57B 109.4 . .
H57A C57 H57B 108.0 . .
C57 C58 C59 110.4(8) . .
C57 C58 H58A 109.6 . .
C59 C58 H58A 109.6 . .
C57 C58 H58B 109.6 . .
C59 C58 H58B 109.6 . .
H58A C58 H58B 108.1 . .
C60 C59 C58 110.3(8) . .
C60 C59 H59A 109.6 . .
C58 C59 H59A 109.6 . .
C60 C59 H59B 109.6 . .
C58 C59 H59B 109.6 . .
H59A C59 H59B 108.1 . .
C59 C60 C55 111.2(8) . .
C59 C60 H60A 109.4 . .
C55 C60 H60A 109.4 . .
C59 C60 H60B 109.4 . .
C55 C60 H60B 109.4 . .
H60A C60 H60B 108.0 . .
N9 C61 C66 107.9(8) . .
N9 C61 C62 111.1(8) . .
C66 C61 C62 110.4(8) . .
N9 C61 H61 109.1 . .
C66 C61 H61 109.1 . .
C62 C61 H61 109.1 . .
N10 C62 C63 110.8(8) . .
N10 C62 C61 109.9(8) . .
C63 C62 C61 109.1(8) . .
N10 C62 H62 109.0 . .
C63 C62 H62 109.0 . .
C61 C62 H62 109.0 . .
C64 C63 C62 110.9(8) . .
C64 C63 H63A 109.5 . .
C62 C63 H63A 109.5 . .
C64 C63 H63B 109.5 . .
C62 C63 H63B 109.5 . .
H63A C63 H63B 108.1 . .
C65 C64 C63 110.7(8) . .
C65 C64 H64A 109.5 . .
C63 C64 H64A 109.5 . .
C65 C64 H64B 109.5 . .
C63 C64 H64B 109.5 . .
H64A C64 H64B 108.1 . .
C64 C65 C66 109.8(8) . .
C64 C65 H65A 109.7 . .
C66 C65 H65A 109.7 . .
C64 C65 H65B 109.7 . .
C66 C65 H65B 109.7 . .
H65A C65 H65B 108.2 . .
C61 C66 C65 113.9(9) . .
C61 C66 H66A 108.8 . .
C65 C66 H66A 108.8 . .
C61 C66 H66B 108.8 . .
C65 C66 H66B 108.8 . .
H66A C66 H66B 107.7 . .
N11 C67 C68 110.3(9) . .
N11 C67 C72 106.1(9) . .
C68 C67 C72 111.7(10) . .
N11 C67 H67 109.6 . .
C68 C67 H67 109.6 . .
C72 C67 H67 109.6 . .
N12 C68 C67 111.0(8) . .
N12 C68 C69 107.4(8) . .
C67 C68 C69 110.5(9) . .
N12 C68 H68 109.3 . .
C67 C68 H68 109.3 . .
C69 C68 H68 109.3 . .
C70 C69 C68 112.7(9) . .
C70 C69 H69A 109.1 . .
C68 C69 H69A 109.1 . .
C70 C69 H69B 109.1 . .
C68 C69 H69B 109.1 . .
H69A C69 H69B 107.8 . .
C69 C70 C71 110.7(10) . .
C69 C70 H70A 109.5 . .
C71 C70 H70A 109.5 . .
C69 C70 H70B 109.5 . .
C71 C70 H70B 109.5 . .
H70A C70 H70B 108.1 . .
C72 C71 C70 109.3(11) . .
C72 C71 H71A 109.8 . .
C70 C71 H71A 109.8 . .
C72 C71 H71B 109.8 . .
C70 C71 H71B 109.8 . .
H71A C71 H71B 108.3 . .
C71 C72 C67 110.3(10) . .
C71 C72 H72A 109.6 . .
C67 C72 H72A 109.6 . .
C71 C72 H72B 109.6 . .
C67 C72 H72B 109.6 . .
H72A C72 H72B 108.1 . .
C78 C73 C74 117.9(9) . .
C78 C73 C79 118.7(9) . .
C74 C73 C79 123.1(9) . .
C75 C74 C73 121.0(9) . .
C75 C74 H74 119.5 . .
C73 C74 H74 119.5 . .
C74 C75 C76 118.4(9) . .
C74 C75 C80 120.2(9) . .
C76 C75 C80 121.3(9) . .
C77 C76 C75 122.7(9) . .
C77 C76 H76 118.6 . .
C75 C76 H76 118.6 . .
C76 C77 C78 118.5(9) . .
C76 C77 C81 121.3(9) . .
C78 C77 C81 120.1(9) . .
C73 C78 C77 121.5(9) . .
C73 C78 H78 119.3 . .
C77 C78 H78 119.3 . .
N13 C79 C73 126.4(9) . .
N13 C79 H79 116.8 . .
C73 C79 H79 116.8 . .
N15 C80 C75 123.0(9) . .
N15 C80 H80 118.5 . .
C75 C80 H80 118.5 . .
N17 C81 C77 122.3(9) . .
N17 C81 H81 118.8 . .
C77 C81 H81 118.8 . .
C87 C82 C83 118.8(9) . .
C87 C82 C88 119.7(9) . .
C83 C82 C88 121.4(9) . .
C82 C83 C84 122.2(9) . .
C82 C83 H83 118.9 . .
C84 C83 H83 118.9 . .
C83 C84 C85 117.3(9) . .
C83 C84 C89 119.9(9) . .
C85 C84 C89 122.6(9) . .
C86 C85 C84 121.7(9) . .
C86 C85 H85 119.2 . .
C84 C85 H85 119.2 . .
C85 C86 C87 118.6(9) . .
C85 C86 C90 121.5(8) . .
C87 C86 C90 119.9(9) . .
C82 C87 C86 121.4(9) . .
C82 C87 H87 119.3 . .
C86 C87 H87 119.3 . .
N16 C88 C82 122.8(9) . .
N16 C88 H88 118.6 . .
C82 C88 H88 118.6 . .
N19 C89 C84 124.9(9) . .
N19 C89 H89 117.6 . .
C84 C89 H89 117.6 . .
N21 C90 C86 123.2(9) . .
N21 C90 H90 118.4 . .
C86 C90 H90 118.4 . .
C96 C91 C92 118.0(9) . .
C96 C91 C97 119.0(8) . .
C92 C91 C97 122.9(9) . .
C91 C92 C93 122.2(9) . .
C91 C92 H92 118.9 . .
C93 C92 H92 118.9 . .
C94 C93 C92 118.4(8) . .
C94 C93 C98 123.1(9) . .
C92 C93 C98 118.5(9) . .
C95 C94 C93 120.7(9) . .
C95 C94 H94 119.7 . .
C93 C94 H94 119.7 . .
C94 C95 C96 118.6(9) . .
C94 C95 C99 120.3(8) . .
C96 C95 C99 121.0(8) . .
C91 C96 C95 122.0(9) . .
C91 C96 H96 119.0 . .
C95 C96 H96 119.0 . .
N22 C97 C91 120.8(9) . .
N22 C97 H97 119.6 . .
C91 C97 H97 119.6 . .
N23 C98 C93 124.5(9) . .
N23 C98 H98 117.7 . .
C93 C98 H98 117.7 . .
N18 C99 C95 121.9(8) . .
N18 C99 H99 119.1 . .
C95 C99 H99 119.1 . .
C101 C100 C105 119.6(10) . .
C101 C100 C106 121.6(10) . .
C105 C100 C106 118.9(9) . .
C100 C101 C102 121.0(10) . .
C100 C101 H101 119.5 . .
C102 C101 H101 119.5 . .
C101 C102 C103 118.5(10) . .
C101 C102 C107 120.6(10) . .
C103 C102 C107 120.7(10) . .
C104 C103 C102 120.5(10) . .
C104 C103 H103 119.7 . .
C102 C103 H103 119.7 . .
C103 C104 C105 119.6(9) . .
C103 C104 C108 119.2(9) . .
C105 C104 C108 121.2(9) . .
C104 C105 C100 120.9(10) . .
C104 C105 H105 119.6 . .
C100 C105 H105 119.6 . .
N20 C106 C100 123.7(9) . .
N20 C106 H106 118.1 . .
C100 C106 H106 118.1 . .
N14 C107 C102 122.3(10) . .
N14 C107 H107 118.8 . .
C102 C107 H107 118.8 . .
N24 C108 C104 121.7(9) . .
N24 C108 H108 119.1 . .
C104 C108 H108 119.1 . .
N13 C109 C114 107.6(8) . .
N13 C109 C110 110.7(8) . .
C114 C109 C110 110.5(8) . .
N13 C109 H109 109.3 . .
C114 C109 H109 109.3 . .
C110 C109 H109 109.3 . .
N14 C110 C109 108.6(7) . .
N14 C110 C111 108.2(8) . .
C109 C110 C111 110.7(8) . .
N14 C110 H110 109.8 . .
C109 C110 H110 109.8 . .
C111 C110 H110 109.8 . .
C112 C111 C110 110.9(10) . .
C112 C111 H11A 109.5 . .
C110 C111 H11A 109.5 . .
C112 C111 H11B 109.5 . .
C110 C111 H11B 109.5 . .
H11A C111 H11B 108.1 . .
C111 C112 C113 111.9(10) . .
C111 C112 H11C 109.2 . .
C113 C112 H11C 109.2 . .
C111 C112 H11D 109.2 . .
C113 C112 H11D 109.2 . .
H11C C112 H11D 107.9 . .
C114 C113 C112 109.4(10) . .
C114 C113 H11E 109.8 . .
C112 C113 H11E 109.8 . .
C114 C113 H11F 109.8 . .
C112 C113 H11F 109.8 . .
H11E C113 H11F 108.2 . .
C109 C114 C113 111.4(9) . .
C109 C114 H11G 109.3 . .
C113 C114 H11G 109.3 . .
C109 C114 H11H 109.3 . .
C113 C114 H11H 109.3 . .
H11G C114 H11H 108.0 . .
N15 C115 C116 109.7(8) . .
N15 C115 C120 107.7(8) . .
C116 C115 C120 109.9(8) . .
N15 C115 H115 109.8 . .
C116 C115 H115 109.8 . .
C120 C115 H115 109.8 . .
N16 C116 C117 108.4(8) . .
N16 C116 C115 108.7(7) . .
C117 C116 C115 110.5(8) . .
N16 C116 H116 109.7 . .
C117 C116 H116 109.7 . .
C115 C116 H116 109.7 . .
C116 C117 C118 110.7(8) . .
C116 C117 H11I 109.5 . .
C118 C117 H11I 109.5 . .
C116 C117 H11J 109.5 . .
C118 C117 H11J 109.5 . .
H11I C117 H11J 108.1 . .
C119 C118 C117 110.2(9) . .
C119 C118 H11K 109.6 . .
C117 C118 H11K 109.6 . .
C119 C118 H11L 109.6 . .
C117 C118 H11L 109.6 . .
H11K C118 H11L 108.1 . .
C118 C119 C120 110.2(9) . .
C118 C119 H11M 109.6 . .
C120 C119 H11M 109.6 . .
C118 C119 H11N 109.6 . .
C120 C119 H11N 109.6 . .
H11M C119 H11N 108.1 . .
C115 C120 C119 110.0(8) . .
C115 C120 H12A 109.7 . .
C119 C120 H12A 109.7 . .
C115 C120 H12B 109.7 . .
C119 C120 H12B 109.7 . .
H12A C120 H12B 108.2 . .
N17 C121 C122 109.2(7) . .
N17 C121 C126 108.1(7) . .
C122 C121 C126 110.5(7) . .
N17 C121 H121 109.7 . .
C122 C121 H121 109.7 . .
C126 C121 H121 109.7 . .
N18 C122 C121 109.3(7) . .
N18 C122 C123 109.5(7) . .
C121 C122 C123 109.0(7) . .
N18 C122 H122 109.7 . .
C121 C122 H122 109.7 . .
C123 C122 H122 109.7 . .
C124 C123 C122 112.2(7) . .
C124 C123 H12C 109.2 . .
C122 C123 H12C 109.2 . .
C124 C123 H12D 109.2 . .
C122 C123 H12D 109.2 . .
H12C C123 H12D 107.9 . .
C125 C124 C123 111.5(8) . .
C125 C124 H12E 109.3 . .
C123 C124 H12E 109.3 . .
C125 C124 H12F 109.3 . .
C123 C124 H12F 109.3 . .
H12E C124 H12F 108.0 . .
C126 C125 C124 110.6(7) . .
C126 C125 H12G 109.5 . .
C124 C125 H12G 109.5 . .
C126 C125 H12H 109.5 . .
C124 C125 H12H 109.5 . .
H12G C125 H12H 108.1 . .
C125 C126 C121 112.0(7) . .
C125 C126 H12I 109.2 . .
C121 C126 H12I 109.2 . .
C125 C126 H12J 109.2 . .
C121 C126 H12J 109.2 . .
H12I C126 H12J 107.9 . .
N19 C127 C128 111.9(7) . .
N19 C127 C132 108.1(8) . .
C128 C127 C132 109.0(7) . .
N19 C127 H127 109.3 . .
C128 C127 H127 109.3 . .
C132 C127 H127 109.3 . .
N20 C128 C129 109.6(8) . .
N20 C128 C127 111.4(7) . .
C129 C128 C127 110.0(7) . .
N20 C128 H128 108.6 . .
C129 C128 H128 108.6 . .
C127 C128 H128 108.6 . .
C128 C129 C130 112.6(8) . .
C128 C129 H12K 109.1 . .
C130 C129 H12K 109.1 . .
C128 C129 H12L 109.1 . .
C130 C129 H12L 109.1 . .
H12K C129 H12L 107.8 . .
C129 C130 C131 109.5(8) . .
C129 C130 H13A 109.8 . .
C131 C130 H13A 109.8 . .
C129 C130 H13B 109.8 . .
C131 C130 H13B 109.8 . .
H13A C130 H13B 108.2 . .
C132 C131 C130 111.3(8) . .
C132 C131 H13C 109.4 . .
C130 C131 H13C 109.4 . .
C132 C131 H13D 109.4 . .
C130 C131 H13D 109.4 . .
H13C C131 H13D 108.0 . .
C131 C132 C127 111.4(8) . .
C131 C132 H13E 109.4 . .
C127 C132 H13E 109.4 . .
C131 C132 H13F 109.4 . .
C127 C132 H13F 109.4 . .
H13E C132 H13F 108.0 . .
N21 C133 C134 108.8(8) . .
N21 C133 C138 110.7(8) . .
C134 C133 C138 110.4(8) . .
N21 C133 H133 108.9 . .
C134 C133 H133 108.9 . .
C138 C133 H133 108.9 . .
C133 C134 C135 112.5(9) . .
C133 C134 H13G 109.1 . .
C135 C134 H13G 109.1 . .
C133 C134 H13H 109.1 . .
C135 C134 H13H 109.1 . .
H13G C134 H13H 107.8 . .
C136 C135 C134 110.8(9) . .
C136 C135 H13I 109.5 . .
C134 C135 H13I 109.5 . .
C136 C135 H13J 109.5 . .
C134 C135 H13J 109.5 . .
H13I C135 H13J 108.1 . .
C135 C136 C137 111.4(8) . .
C135 C136 H13K 109.3 . .
C137 C136 H13K 109.3 . .
C135 C136 H13L 109.3 . .
C137 C136 H13L 109.3 . .
H13K C136 H13L 108.0 . .
C136 C137 C138 112.5(8) . .
C136 C137 H13M 109.1 . .
C138 C137 H13M 109.1 . .
C136 C137 H13N 109.1 . .
C138 C137 H13N 109.1 . .
H13M C137 H13N 107.8 . .
N22 C138 C133 111.5(7) . .
N22 C138 C137 108.5(8) . .
C133 C138 C137 110.4(8) . .
N22 C138 H138 108.8 . .
C133 C138 H138 108.8 . .
C137 C138 H138 108.8 . .
N23 C139 C144 108.8(8) . .
N23 C139 C140 110.0(8) . .
C144 C139 C140 112.2(8) . .
N23 C139 H139 108.6 . .
C144 C139 H139 108.6 . .
C140 C139 H139 108.6 . .
N24 C140 C139 110.2(8) . .
N24 C140 C141 107.9(8) . .
C139 C140 C141 111.1(8) . .
N24 C140 H140 109.2 . .
C139 C140 H140 109.2 . .
C141 C140 H140 109.2 . .
C140 C141 C142 111.7(8) . .
C140 C141 H14A 109.3 . .
C142 C141 H14A 109.3 . .
C140 C141 H14B 109.3 . .
C142 C141 H14B 109.3 . .
H14A C141 H14B 107.9 . .
C143 C142 C141 111.1(8) . .
C143 C142 H14C 109.4 . .
C141 C142 H14C 109.4 . .
C143 C142 H14D 109.4 . .
C141 C142 H14D 109.4 . .
H14C C142 H14D 108.0 . .
C144 C143 C142 110.4(8) . .
C144 C143 H14E 109.6 . .
C142 C143 H14E 109.6 . .
C144 C143 H14F 109.6 . .
C142 C143 H14F 109.6 . .
H14E C143 H14F 108.1 . .
C139 C144 C143 111.1(8) . .
C139 C144 H14G 109.4 . .
C143 C144 H14G 109.4 . .
C139 C144 H14H 109.4 . .
C143 C144 H14H 109.4 . .
H14G C144 H14H 108.0 . .
C150 C145 C146 115.8(15) . .
C150 C145 C151 127.1(16) . .
C146 C145 C151 117.0(17) . .
C145 C146 C147 119.9(14) . .
C145 C146 H146 120.1 . .
C147 C146 H146 120.1 . .
C148 C147 C146 117.7(14) . .
C148 C147 C152 123.3(14) . .
C146 C147 C152 119.0(13) . .
C149 C148 C147 123.7(15) . .
C149 C148 H148 118.2 . .
C147 C148 H148 118.2 . .
C148 C149 C150 119.5(16) . .
C148 C149 H149 120.2 . .
C150 C149 H149 120.2 . .
C149 C150 C145 123.3(15) . .
C149 C150 H150 118.4 . .
C145 C150 H150 118.4 . .
C145 C151 H15A 109.5 . .
C145 C151 H15B 109.5 . .
H15A C151 H15B 109.5 . .
C145 C151 H15C 109.5 . .
H15A C151 H15C 109.5 . .
H15B C151 H15C 109.5 . .
C147 C152 H15D 109.5 . .
C147 C152 H15E 109.5 . .
H15D C152 H15E 109.5 . .
C147 C152 H15F 109.5 . .
H15D C152 H15F 109.5 . .
H15E C152 H15F 109.5 . .
C154 C153 C158 118.5(11) . .
C154 C153 C159 121.1(11) . .
C158 C153 C159 120.3(11) . .
C153 C154 C155 121.9(11) . .
C153 C154 H154 119.1 . .
C155 C154 H154 119.1 . .
C154 C155 C156 117.5(11) . .
C154 C155 C160 122.1(11) . .
C156 C155 C160 120.3(11) . .
C157 C156 C155 120.1(12) . .
C157 C156 H156 120.0 . .
C155 C156 H156 120.0 . .
C158 C157 C156 120.9(13) . .
C158 C157 H157 119.5 . .
C156 C157 H157 119.5 . .
C157 C158 C153 121.0(12) . .
C157 C158 H158 119.5 . .
C153 C158 H158 119.5 . .
C153 C159 H15G 109.5 . .
C153 C159 H15H 109.5 . .
H15G C159 H15H 109.5 . .
C153 C159 H15I 109.5 . .
H15G C159 H15I 109.5 . .
H15H C159 H15I 109.5 . .
C155 C160 H16A 109.5 . .
C155 C160 H16B 109.5 . .
H16A C160 H16B 109.5 . .
C155 C160 H16C 109.5 . .
H16A C160 H16C 109.5 . .
H16B C160 H16C 109.5 . .
C166 C161 C162 118.4(12) . .
C166 C161 C167 121.1(14) . .
C162 C161 C167 120.4(13) . .
C163 C162 C161 120.5(12) . .
C163 C162 H162 119.8 . .
C161 C162 H162 119.8 . .
C162 C163 C164 118.6(13) . .
C162 C163 C168 119.1(19) . .
C164 C163 C168 122.3(19) . .
C165 C164 C163 119.4(13) . .
C165 C164 H164 120.3 . .
C163 C164 H164 120.3 . .
C166 C165 C164 121.5(13) . .
C166 C165 H165 119.3 . .
C164 C165 H165 119.3 . .
C161 C166 C165 121.6(13) . .
C161 C166 H166 119.2 . .
C165 C166 H166 119.2 . .
C161 C167 H16D 109.5 . .
C161 C167 H16E 109.5 . .
H16D C167 H16E 109.5 . .
C161 C167 H16F 109.5 . .
H16D C167 H16F 109.5 . .
H16E C167 H16F 109.5 . .
C163 C168 H16G 109.5 . .
C163 C168 H16H 109.5 . .
H16G C168 H16H 109.5 . .
C163 C168 H16I 109.5 . .
H16G C168 H16I 109.5 . .
H16H C168 H16I 109.5 . .
C174 C169 C170 119.1(14) . .
C174 C169 C175 121.8(16) . .
C170 C169 C175 119.1(14) . .
C169 C170 C171 120.6(16) . .
C169 C170 H170 119.7 . .
C171 C170 H170 119.7 . .
C172 C171 C170 117(2) . .
C172 C171 C176 127(2) . .
C170 C171 C176 116(2) . .
C171 C172 C173 122(2) . .
C171 C172 H172 119.2 . .
C173 C172 H172 119.2 . .
C174 C173 C172 120(2) . .
C174 C173 H173 120.2 . .
C172 C173 H173 120.2 . .
C169 C174 C173 121.9(18) . .
C169 C174 H174 119.1 . .
C173 C174 H174 119.1 . .
C169 C175 H17A 109.5 . .
C169 C175 H17B 109.5 . .
H17A C175 H17B 109.5 . .
C169 C175 H17C 109.5 . .
H17A C175 H17C 109.5 . .
H17B C175 H17C 109.5 . .
C171 C176 H17D 109.5 . .
C171 C176 H17E 109.5 . .
H17D C176 H17E 109.5 . .
C171 C176 H17F 109.5 . .
H17D C176 H17F 109.5 . .
H17E C176 H17F 109.5 . .
C182 C177 C178 115.3(17) . .
C182 C177 C183 132(2) . .
C178 C177 C183 112.9(19) . .
C179 C178 C177 119.0(16) . .
C179 C178 H178 120.5 . .
C177 C178 H178 120.5 . .
C180 C179 C178 122.4(14) . .
C180 C179 C184 121.5(15) . .
C178 C179 C184 116.0(13) . .
C179 C180 C181 117.9(16) . .
C179 C180 H180 121.0 . .
C181 C180 H180 121.0 . .
C182 C181 C180 116.1(17) . .
C182 C181 H181 122.0 . .
C180 C181 H181 122.0 . .
C181 C182 C177 129(2) . .
C181 C182 H182 115.4 . .
C177 C182 H182 115.4 . .
C177 C183 H18A 109.5 . .
C177 C183 H18B 109.5 . .
H18A C183 H18B 109.5 . .
C177 C183 H18C 109.5 . .
H18A C183 H18C 109.5 . .
H18B C183 H18C 109.5 . .
C179 C184 H18D 109.5 . .
C179 C184 H18E 109.5 . .
H18D C184 H18E 109.5 . .
C179 C184 H18F 109.5 . .
H18D C184 H18F 109.5 . .
H18E C184 H18F 109.5 . .
C186 C185 C190 113(3) . .
C186 C185 C191 121(2) . .
C190 C185 C191 125(3) . .
C187 C186 C185 130(2) . .
C187 C186 H186 114.9 . .
C185 C186 H186 114.9 . .
C188 C187 C186 112(3) . .
C188 C187 C192 127(3) . .
C186 C187 C192 121(2) . .
C187 C188 C189 128(4) . .
C187 C188 H188 116.2 . .
C189 C188 H188 116.2 . .
C188 C189 C190 114(3) . .
C188 C189 H189 123.0 . .
C190 C189 H189 123.0 . .
C185 C190 C189 123(3) . .
C185 C190 H190 118.4 . .
C189 C190 H190 118.4 . .
C185 C191 H19A 109.5 . .
C185 C191 H19B 109.5 . .
H19A C191 H19B 109.5 . .
C185 C191 H19C 109.5 . .
H19A C191 H19C 109.5 . .
H19B C191 H19C 109.5 . .
C187 C192 H19D 109.5 . .
C187 C192 H19E 109.5 . .
H19D C192 H19E 109.5 . .
C187 C192 H19F 109.5 . .
H19D C192 H19F 109.5 . .
H19E C192 H19F 109.5 . .
C194 C193 C199 126.2(16) . .
C194 C193 C198 113.7(14) . .
C199 C193 C198 120.1(15) . .
C195 C194 C193 127.7(17) . .
C195 C194 H194 116.2 . .
C193 C194 H194 116.2 . .
C194 C195 C196 116.7(17) . .
C194 C195 C200 123.1(18) . .
C196 C195 C200 120.2(18) . .
C197 C196 C195 121.4(19) . .
C197 C196 H196 119.3 . .
C195 C196 H196 119.3 . .
C196 C197 C198 122.9(18) . .
C196 C197 H197 118.6 . .
C198 C197 H197 118.6 . .
C197 C198 C193 117.6(15) . .
C197 C198 H198 121.2 . .
C193 C198 H198 121.2 . .
C193 C199 H19G 109.5 . .
C193 C199 H19H 109.5 . .
H19G C199 H19H 109.5 . .
C193 C199 H19I 109.5 . .
H19G C199 H19I 109.5 . .
H19H C199 H19I 109.5 . .
C195 C200 H20A 109.5 . .
C195 C200 H20B 109.5 . .
H20A C200 H20B 109.5 . .
C195 C200 H20C 109.5 . .
H20A C200 H20C 109.5 . .
H20B C200 H20C 109.5 . .
C207 C201 C202 123(2) . .
C207 C201 C206 125(2) . .
C202 C201 C206 111.9(18) . .
C203 C202 C201 125(2) . .
C202 C203 C204 121(2) . .
C202 C203 C208 120(2) . .
C204 C203 C208 118(2) . .
C205 C204 C203 118(2) . .
C204 C205 C206 121(2) . .
C204 C205 C209 114(3) . .
C206 C205 C209 124(3) . .
C205 C206 C201 120(2) . .
C216 C210 C211 117.5(18) . .
C216 C210 C215 127.9(18) . .
C211 C210 C215 113.5(16) . .
C212 C211 C210 123.8(18) . .
C211 C212 C213 117.5(18) . .
C211 C212 C217 122.8(19) . .
C213 C212 C217 119.2(19) . .
C214 C213 C212 122.3(19) . .
C213 C214 C215 121.1(19) . .
C214 C215 C210 116.2(18) . .
C210 C216 C222 28.5(14) . .
C219 C218 C224 120(2) . .
C219 C218 C223 114.4(18) . .
C224 C218 C223 124(2) . .
C220 C219 C218 123(2) . .
C219 C220 C221 120(2) . .
C219 C220 C225 121(3) . .
C221 C220 C225 118(3) . .
C222 C221 C220 121(2) . .
C221 C222 C223 121(2) . .
C221 C222 C216 138(3) . .
C223 C222 C216 99(2) . .
C222 C223 C218 119.6(19) . .
C232 C226 C227 129.7(19) . .
C232 C226 C231 119.5(17) . .
C227 C226 C231 110.7(15) . .
C228 C227 C226 125.8(17) . .
C229 C228 C227 119.4(16) . .
C229 C228 C233 120.1(18) . .
C227 C228 C233 120.0(18) . .
C230 C229 C228 119.6(18) . .
C229 C230 C231 123(2) . .
C230 C231 C226 121.1(18) . .
C235 C234 C240 118(2) . .
C235 C234 C239 112.4(16) . .
C240 C234 C239 129(2) . .
C237 C238 C239 126.4(19) . .
C238 C239 C234 115.4(18) . .

loop_
_geom_bond_atom_site_label_1
_geom_bond_atom_site_label_2
_geom_bond_distance
_geom_bond_site_symmetry_2
N1 C7 1.269(11) .
N1 C37 1.468(11) .
N2 C16 1.243(12) .
N2 C38 1.467(12) .
N3 C8 1.264(11) .
N3 C43 1.452(11) .
N4 C27 1.244(12) .
N4 C44 1.451(12) .
N5 C9 1.266(11) .
N5 C49 1.460(11) .
N6 C35 1.259(12) .
N6 C50 1.463(12) .
N7 C17 1.276(12) .
N7 C55 1.473(11) .
N8 C34 1.252(12) .
N8 C56 1.452(11) .
N9 C18 1.248(12) .
N9 C61 1.459(12) .
N10 C25 1.242(12) .
N10 C62 1.458(12) .
N11 C26 1.245(14) .
N11 C67 1.451(13) .
N12 C36 1.240(12) .
N12 C68 1.488(13) .
N13 C79 1.262(11) .
N13 C109 1.440(12) .
N14 C107 1.252(12) .
N14 C110 1.459(12) .
N15 C80 1.263(12) .
N15 C115 1.461(12) .
N16 C88 1.265(12) .
N16 C116 1.492(12) .
N17 C81 1.254(11) .
N17 C121 1.458(11) .
N18 C99 1.258(11) .
N18 C122 1.448(11) .
N19 C89 1.267(11) .
N19 C127 1.468(12) .
N20 C106 1.260(12) .
N20 C128 1.454(12) .
N21 C90 1.260(11) .
N21 C133 1.469(12) .
N22 C97 1.272(12) .
N22 C138 1.468(12) .
N23 C98 1.262(11) .
N23 C139 1.476(12) .
N24 C108 1.280(12) .
N24 C140 1.467(12) .
C1 C6 1.371(12) .
C1 C2 1.392(12) .
C1 C7 1.456(12) .
C2 C3 1.384(12) .
C2 H2 0.9500 .
C3 C4 1.396(12) .
C3 C8 1.473(13) .
C4 C5 1.376(13) .
C4 H4 0.9500 .
C5 C6 1.398(12) .
C5 C9 1.467(13) .
C6 H6 0.9500 .
C7 H7 0.9500 .
C8 H8 0.9500 .
C9 H9 0.9500 .
C10 C15 1.387(14) .
C10 C11 1.404(14) .
C10 C16 1.464(14) .
C11 C12 1.377(14) .
C11 H11 0.9500 .
C12 C13 1.384(13) .
C12 C17 1.455(14) .
C13 C14 1.399(13) .
C13 H13 0.9500 .
C14 C15 1.395(14) .
C14 C18 1.469(14) .
C15 H15 0.9500 .
C16 H16 0.9500 .
C17 H17 0.9500 .
C18 H18 0.9500 .
C19 C24 1.384(14) .
C19 C20 1.410(14) .
C19 C25 1.480(14) .
C20 C21 1.374(15) .
C20 H20 0.9500 .
C21 C22 1.370(15) .
C21 C26 1.484(16) .
C22 C23 1.384(14) .
C22 H22 0.9500 .
C23 C24 1.412(14) .
C23 C27 1.488(15) .
C24 H24 0.9500 .
C25 H25 0.9500 .
C26 H26 0.9500 .
C27 H27 0.9500 .
C28 C33 1.382(14) .
C28 C29 1.399(13) .
C28 C36 1.457(14) .
C29 C30 1.392(14) .
C29 H29 0.9500 .
C30 C31 1.384(14) .
C30 C34 1.494(14) .
C31 C32 1.384(13) .
C31 H31 0.9500 .
C32 C33 1.409(14) .
C32 C35 1.462(15) .
C33 H33 0.9500 .
C34 H34 0.9500 .
C35 H35 0.9500 .
C36 H36 0.9500 .
C37 C38 1.494(12) .
C37 C42 1.503(13) .
C37 H37 1.0000 .
C38 C39 1.537(13) .
C38 H38 1.0000 .
C39 C40 1.521(14) .
C39 H39A 0.9900 .
C39 H39B 0.9900 .
C40 C41 1.504(15) .
C40 H40A 0.9900 .
C40 H40B 0.9900 .
C41 C42 1.521(13) .
C41 H41A 0.9900 .
C41 H41B 0.9900 .
C42 H42A 0.9900 .
C42 H42B 0.9900 .
C43 C48 1.511(13) .
C43 C44 1.524(13) .
C43 H43 1.0000 .
C44 C45 1.518(14) .
C44 H44 1.0000 .
C45 C46 1.510(14) .
C45 H45A 0.9900 .
C45 H45B 0.9900 .
C46 C47 1.528(15) .
C46 H46A 0.9900 .
C46 H46B 0.9900 .
C47 C48 1.531(14) .
C47 H47A 0.9900 .
C47 H47B 0.9900 .
C48 H48A 0.9900 .
C48 H48B 0.9900 .
C49 C50 1.521(13) .
C49 C54 1.532(13) .
C49 H49 1.0000 .
C50 C51 1.555(13) .
C50 H50 1.0000 .
C51 C52 1.510(15) .
C51 H51A 0.9900 .
C51 H51B 0.9900 .
C52 C53 1.534(15) .
C52 H52A 0.9900 .
C52 H52B 0.9900 .
C53 C54 1.529(14) .
C53 H53A 0.9900 .
C53 H53B 0.9900 .
C54 H54A 0.9900 .
C54 H54B 0.9900 .
C55 C56 1.521(13) .
C55 C60 1.528(12) .
C55 H55 1.0000 .
C56 C57 1.535(13) .
C56 H56 1.0000 .
C57 C58 1.513(13) .
C57 H57A 0.9900 .
C57 H57B 0.9900 .
C58 C59 1.525(13) .
C58 H58A 0.9900 .
C58 H58B 0.9900 .
C59 C60 1.517(13) .
C59 H59A 0.9900 .
C59 H59B 0.9900 .
C60 H60A 0.9900 .
C60 H60B 0.9900 .
C61 C66 1.488(14) .
C61 C62 1.533(13) .
C61 H61 1.0000 .
C62 C63 1.521(13) .
C62 H62 1.0000 .
C63 C64 1.518(14) .
C63 H63A 0.9900 .
C63 H63B 0.9900 .
C64 C65 1.517(14) .
C64 H64A 0.9900 .
C64 H64B 0.9900 .
C65 C66 1.529(14) .
C65 H65A 0.9900 .
C65 H65B 0.9900 .
C66 H66A 0.9900 .
C66 H66B 0.9900 .
C67 C68 1.501(15) .
C67 C72 1.560(16) .
C67 H67 1.0000 .
C68 C69 1.555(14) .
C68 H68 1.0000 .
C69 C70 1.519(15) .
C69 H69A 0.9900 .
C69 H69B 0.9900 .
C70 C71 1.551(18) .
C70 H70A 0.9900 .
C70 H70B 0.9900 .
C71 C72 1.549(15) .
C71 H71A 0.9900 .
C71 H71B 0.9900 .
C72 H72A 0.9900 .
C72 H72B 0.9900 .
C73 C78 1.375(12) .
C73 C74 1.421(13) .
C73 C79 1.460(13) .
C74 C75 1.379(12) .
C74 H74 0.9500 .
C75 C76 1.382(13) .
C75 C80 1.482(13) .
C76 C77 1.356(13) .
C76 H76 0.9500 .
C77 C78 1.402(13) .
C77 C81 1.471(13) .
C78 H78 0.9500 .
C79 H79 0.9500 .
C80 H80 0.9500 .
C81 H81 0.9500 .
C82 C87 1.377(13) .
C82 C83 1.390(13) .
C82 C88 1.456(13) .
C83 C84 1.392(13) .
C83 H83 0.9500 .
C84 C85 1.417(13) .
C84 C89 1.443(13) .
C85 C86 1.378(13) .
C85 H85 0.9500 .
C86 C87 1.408(13) .
C86 C90 1.472(13) .
C87 H87 0.9500 .
C88 H88 0.9500 .
C89 H89 0.9500 .
C90 H90 0.9500 .
C91 C96 1.377(13) .
C91 C92 1.379(13) .
C91 C97 1.472(13) .
C92 C93 1.398(13) .
C92 H92 0.9500 .
C93 C94 1.395(13) .
C93 C98 1.469(13) .
C94 C95 1.389(12) .
C94 H94 0.9500 .
C95 C96 1.403(13) .
C95 C99 1.477(13) .
C96 H96 0.9500 .
C97 H97 0.9500 .
C98 H98 0.9500 .
C99 H99 0.9500 .
C100 C101 1.368(14) .
C100 C105 1.387(14) .
C100 C106 1.473(14) .
C101 C102 1.397(14) .
C101 H101 0.9500 .
C102 C103 1.404(14) .
C102 C107 1.480(14) .
C103 C104 1.378(14) .
C103 H103 0.9500 .
C104 C105 1.379(13) .
C104 C108 1.457(14) .
C105 H105 0.9500 .
C106 H106 0.9500 .
C107 H107 0.9500 .
C108 H108 0.9500 .
C109 C114 1.505(14) .
C109 C110 1.528(13) .
C109 H109 1.0000 .
C110 C111 1.538(14) .
C110 H110 1.0000 .
C111 C112 1.522(17) .
C111 H11A 0.9900 .
C111 H11B 0.9900 .
C112 C113 1.530(19) .
C112 H11C 0.9900 .
C112 H11D 0.9900 .
C113 C114 1.526(15) .
C113 H11E 0.9900 .
C113 H11F 0.9900 .
C114 H11G 0.9900 .
C114 H11H 0.9900 .
C115 C116 1.514(13) .
C115 C120 1.524(13) .
C115 H115 1.0000 .
C116 C117 1.504(13) .
C116 H116 1.0000 .
C117 C118 1.556(14) .
C117 H11I 0.9900 .
C117 H11J 0.9900 .
C118 C119 1.522(15) .
C118 H11K 0.9900 .
C118 H11L 0.9900 .
C119 C120 1.537(14) .
C119 H11M 0.9900 .
C119 H11N 0.9900 .
C120 H12A 0.9900 .
C120 H12B 0.9900 .
C121 C122 1.530(12) .
C121 C126 1.531(12) .
C121 H121 1.0000 .
C122 C123 1.536(12) .
C122 H122 1.0000 .
C123 C124 1.522(13) .
C123 H12C 0.9900 .
C123 H12D 0.9900 .
C124 C125 1.515(13) .
C124 H12E 0.9900 .
C124 H12F 0.9900 .
C125 C126 1.499(13) .
C125 H12G 0.9900 .
C125 H12H 0.9900 .
C126 H12I 0.9900 .
C126 H12J 0.9900 .
C127 C128 1.521(12) .
C127 C132 1.545(13) .
C127 H127 1.0000 .
C128 C129 1.505(13) .
C128 H128 1.0000 .
C129 C130 1.515(13) .
C129 H12K 0.9900 .
C129 H12L 0.9900 .
C130 C131 1.523(13) .
C130 H13A 0.9900 .
C130 H13B 0.9900 .
C131 C132 1.500(13) .
C131 H13C 0.9900 .
C131 H13D 0.9900 .
C132 H13E 0.9900 .
C132 H13F 0.9900 .
C133 C134 1.493(13) .
C133 C138 1.527(14) .
C133 H133 1.0000 .
C134 C135 1.509(14) .
C134 H13G 0.9900 .
C134 H13H 0.9900 .
C135 C136 1.505(14) .
C135 H13I 0.9900 .
C135 H13J 0.9900 .
C136 C137 1.510(13) .
C136 H13K 0.9900 .
C136 H13L 0.9900 .
C137 C138 1.529(13) .
C137 H13M 0.9900 .
C137 H13N 0.9900 .
C138 H138 1.0000 .
C139 C144 1.514(13) .
C139 C140 1.514(14) .
C139 H139 1.0000 .
C140 C141 1.516(13) .
C140 H140 1.0000 .
C141 C142 1.541(13) .
C141 H14A 0.9900 .
C141 H14B 0.9900 .
C142 C143 1.533(14) .
C142 H14C 0.9900 .
C142 H14D 0.9900 .
C143 C144 1.524(13) .
C143 H14E 0.9900 .
C143 H14F 0.9900 .
C144 H14G 0.9900 .
C144 H14H 0.9900 .
C145 C150 1.43(2) .
C145 C146 1.43(2) .
C145 C151 1.52(2) .
C146 C147 1.448(19) .
C146 H146 0.9500 .
C147 C148 1.379(18) .
C147 C152 1.541(18) .
C148 C149 1.340(19) .
C148 H148 0.9500 .
C149 C150 1.36(2) .
C149 H149 0.9500 .
C150 H150 0.9500 .
C151 H15A 0.9800 .
C151 H15B 0.9800 .
C151 H15C 0.9800 .
C152 H15D 0.9800 .
C152 H15E 0.9800 .
C152 H15F 0.9800 .
C153 C154 1.370(15) .
C153 C158 1.396(16) .
C153 C159 1.515(15) .
C154 C155 1.397(15) .
C154 H154 0.9500 .
C155 C156 1.420(17) .
C155 C160 1.504(16) .
C156 C157 1.366(17) .
C156 H156 0.9500 .
C157 C158 1.356(17) .
C157 H157 0.9500 .
C158 H158 0.9500 .
C159 H15G 0.9800 .
C159 H15H 0.9800 .
C159 H15I 0.9800 .
C160 H16A 0.9800 .
C160 H16B 0.9800 .
C160 H16C 0.9800 .
C161 C166 1.317(16) .
C161 C162 1.408(17) .
C161 C167 1.523(17) .
C162 C163 1.369(18) .
C162 H162 0.9500 .
C163 C164 1.37(2) .
C163 C168 1.468(19) .
C164 C165 1.36(2) .
C164 H164 0.9500 .
C165 C166 1.339(18) .
C165 H165 0.9500 .
C166 H166 0.9500 .
C167 H16D 0.9800 .
C167 H16E 0.9800 .
C167 H16F 0.9800 .
C168 H16G 0.9800 .
C168 H16H 0.9800 .
C168 H16I 0.9800 .
C169 C174 1.352(19) .
C169 C170 1.40(2) .
C169 C175 1.481(19) .
C170 C171 1.46(2) .
C170 H170 0.9500 .
C171 C172 1.35(3) .
C171 C176 1.59(2) .
C172 C173 1.41(3) .
C172 H172 0.9500 .
C173 C174 1.38(2) .
C173 H173 0.9500 .
C174 H174 0.9500 .
C175 H17A 0.9800 .
C175 H17B 0.9800 .
C175 H17C 0.9800 .
C176 H17D 0.9800 .
C176 H17E 0.9800 .
C176 H17F 0.9800 .
C177 C182 1.34(2) .
C177 C178 1.45(2) .
C177 C183 1.65(2) .
C178 C179 1.385(19) .
C178 H178 0.9500 .
C179 C180 1.365(19) .
C179 C184 1.554(17) .
C180 C181 1.47(2) .
C180 H180 0.9500 .
C181 C182 1.31(3) .
C181 H181 0.9500 .
C182 H182 0.9500 .
C183 H18A 0.9800 .
C183 H18B 0.9800 .
C183 H18C 0.9800 .
C184 H18D 0.9800 .
C184 H18E 0.9800 .
C184 H18F 0.9800 .
C185 C186 1.38(3) .
C185 C190 1.39(3) .
C185 C191 1.73(4) .
C186 C187 1.37(3) .
C186 H186 0.9500 .
C187 C188 1.36(3) .
C187 C192 1.47(3) .
C188 C189 1.39(5) .
C188 H188 0.9500 .
C189 C190 1.46(6) .
C189 H189 0.9500 .
C190 H190 0.9500 .
C191 H19A 0.9800 .
C191 H19B 0.9800 .
C191 H19C 0.9800 .
C192 H19D 0.9800 .
C192 H19E 0.9800 .
C192 H19F 0.9800 .
C193 C194 1.388(18) .
C193 C199 1.412(19) .
C193 C198 1.496(19) .
C194 C195 1.361(18) .
C194 H194 0.9500 .
C195 C196 1.389(19) .
C195 C200 1.52(2) .
C196 C197 1.35(2) .
C196 H196 0.9500 .
C197 C198 1.40(2) .
C197 H197 0.9500 .
C198 H198 0.9500 .
C199 H19G 0.9800 .
C199 H19H 0.9800 .
C199 H19I 0.9800 .
C200 H20A 0.9800 .
C200 H20B 0.9800 .
C200 H20C 0.9800 .
C201 C207 1.40(2) .
C201 C202 1.42(2) .
C201 C206 1.50(2) .
C202 C203 1.38(2) .
C203 C204 1.41(2) .
C203 C208 1.52(2) .
C204 C205 1.36(2) .
C205 C206 1.42(2) .
C205 C209 1.67(6) .
C210 C216 1.417(19) .
C210 C211 1.44(2) .
C210 C215 1.51(2) .
C211 C212 1.382(19) .
C212 C213 1.393(19) .
C212 C217 1.55(2) .
C213 C214 1.35(2) .
C214 C215 1.44(2) .
C216 C222 1.89(3) .
C218 C219 1.41(2) .
C218 C224 1.42(2) .
C218 C223 1.49(2) .
C219 C220 1.37(2) .
C220 C221 1.40(2) .
C220 C225 1.53(2) .
C221 C222 1.34(2) .
C222 C223 1.41(2) .
C226 C232 1.39(2) .
C226 C227 1.436(19) .
C226 C231 1.50(2) .
C227 C228 1.398(18) .
C228 C229 1.388(18) .
C228 C233 1.52(2) .
C229 C230 1.34(2) .
C230 C231 1.41(2) .
C234 C235 1.399(19) .
C234 C240 1.41(2) .
C234 C239 1.50(2) .
C237 C238 1.32(2) .
C238 C239 1.45(2) .
